data_4347494
loop_
_publ_author_name
'Nakanishi, Yusuke'
'Ishida, Yutaka'
'Kawaguchi, Hiroyuki'

_publ_section_title
;
 Zirconium Hydride Complex Supported by a Tetradentate Carbon-Centered
 Tripodal Tris(aryloxide) Ligand: Synthesis, Structure, and Reactivity.
;
_journal_issue 8
_journal_name_full 'Inorganic chemistry'
_journal_page_first 3967
_journal_page_last 3973
_journal_paper_doi 10.1021/acs.inorgchem.6b00233
_journal_volume 55
_journal_year 2016
_chemical_formula_moiety 'C113 H171 Na3 O18 Zr2, (C5 H12)(C4 H8 O)'
_chemical_formula_sum 'C122 H191 Na3 O19 Zr2'
_chemical_formula_weight 2213.15
_space_group_crystal_system monoclinic
_space_group_IT_number 4
_space_group_name_Hall 'P 2yb'
_space_group_name_H-M_alt 'P 1 21 1'
_atom_sites_solution_hydrogens geom
_audit_creation_method SHELXL-2013
_cell_angle_alpha 90
_cell_angle_beta 90.029(4)
_cell_angle_gamma 90
_cell_formula_units_Z 2
_cell_length_a 15.356(3)
_cell_length_b 19.003(4)
_cell_length_c 21.354(4)
_cell_measurement_reflns_used 18186
_cell_measurement_temperature 123(2)
_cell_measurement_theta_max 27.4855
_cell_measurement_theta_min 3.0159
_cell_volume 6231(2)
_computing_cell_refinement 'CrystalClear (Rigaku Inc., 2009)'
_computing_data_collection 'CrystalClear (Rigaku Inc., 2009)'
_computing_data_reduction 'CrystalClear (Rigaku Inc., 2009)'
_computing_molecular_graphics 'Yadokari-XG 2009 (Wakita Nemoto et al., 2009)'
_computing_publication_material 'Yadokari-XG 2009 (Wakita Nemoto et al., 2009)'
_computing_structure_refinement 'SHELXL-2013 (Sheldrick, 2013)'
_computing_structure_solution 'SHELXS-97 (Sheldrick, 1990)'
_diffrn_ambient_temperature 123(2)
_diffrn_detector_area_resol_mean 28.5714
_diffrn_measured_fraction_theta_full 0.998
_diffrn_measured_fraction_theta_max 0.996
_diffrn_measurement_device_type 'Rigaku Saturn724+ CCD'
_diffrn_measurement_method dtproprofit.ref
_diffrn_radiation_type MoK\a
_diffrn_radiation_wavelength 0.71075
_diffrn_reflns_av_R_equivalents 0.0459
_diffrn_reflns_av_unetI/netI 0.0839
_diffrn_reflns_Laue_measured_fraction_full 0.998
_diffrn_reflns_Laue_measured_fraction_max 0.996
_diffrn_reflns_limit_h_max 19
_diffrn_reflns_limit_h_min -19
_diffrn_reflns_limit_k_max 24
_diffrn_reflns_limit_k_min -24
_diffrn_reflns_limit_l_max 27
_diffrn_reflns_limit_l_min -24
_diffrn_reflns_number 56666
_diffrn_reflns_point_group_measured_fraction_full 0.995
_diffrn_reflns_point_group_measured_fraction_max 0.990
_diffrn_reflns_theta_full 25.242
_diffrn_reflns_theta_max 27.500
_diffrn_reflns_theta_min 3.016
_diffrn_source 'Rotationg Anode'
_exptl_absorpt_coefficient_mu 0.238
_exptl_absorpt_correction_T_max 1.0000
_exptl_absorpt_correction_T_min 0.8663
_exptl_absorpt_correction_type multi-scan
_exptl_absorpt_process_details
;
Jacobson, R. (1998). REQAB. Private communication to the 
Rigaku Corporation, Tokyo, Japan.
;
_exptl_crystal_colour Colorless
_exptl_crystal_density_diffrn 1.180
_exptl_crystal_density_meas ?
_exptl_crystal_description needle
_exptl_crystal_F_000 2376
_exptl_crystal_size_max 0.310
_exptl_crystal_size_mid 0.070
_exptl_crystal_size_min 0.060
_refine_diff_density_max 0.958
_refine_diff_density_min -0.971
_refine_diff_density_rms 0.084
_refine_ls_abs_structure_details
;
 Flack x determined using 7459 quotients [(I+)-(I-)]/[(I+)+(I-)]
 (Parsons and Flack (2004), Acta Cryst. A60, s61).
;
_refine_ls_abs_structure_Flack -0.016(16)
_refine_ls_extinction_method none
_refine_ls_goodness_of_fit_ref 1.075
_refine_ls_hydrogen_treatment constr
_refine_ls_matrix_type full
_refine_ls_number_parameters 1664
_refine_ls_number_reflns 28321
_refine_ls_number_restraints 2006
_refine_ls_restrained_S_all 1.074
_refine_ls_R_factor_all 0.0929
_refine_ls_R_factor_gt 0.0701
_refine_ls_shift/su_max 0.002
_refine_ls_shift/su_mean 0.000
_refine_ls_structure_factor_coef Fsqd
_refine_ls_weighting_details 'w=1/[\s^2^(Fo^2^)+(0.0815P)^2^+4.7739P] where P=(Fo^2^+2Fc^2^)/3'
_refine_ls_weighting_scheme calc
_refine_ls_wR_factor_gt 0.1618
_refine_ls_wR_factor_ref 0.1869
_reflns_Friedel_coverage 0.929
_reflns_Friedel_fraction_full 0.992
_reflns_Friedel_fraction_max 0.983
_reflns_number_gt 22105
_reflns_number_total 28321
_reflns_threshold_expression 'I > 2\s(I)'
_cod_data_source_file ic6b00233_si_001.cif
_cod_data_source_block (O3C)Zr-formate-Complex3
_cod_depositor_comments
;
The following automatic conversions were performed:

data item '_exptl_absorpt_correction_type' value 'Multi-scan' was
changed to 'multi-scan' in accordance with the
/home/saulius/struct/COD-crude-data/automatic-downloads/DataCite-retrospective/ACS/depositions/lib/dictionaries/cif_core.dic
dictionary named 'cif_core.dic' version 2.4.2 last updated on
2011-04-26.

data item '_exptl_crystal_density_meas' value 'not measured' was
changed to '?' -- the value is perceived as not measured.

Automatic conversion script
Id: cif_fix_values 6909 2019-04-08 15:41:33Z antanas 
;
_cod_original_sg_symbol_H-M 'P 21'
_cod_database_code 4347494
_shelx_space_group_comment
;
The symmetry employed for this shelxl refinement is uniquely defined
by the following loop, which should always be used as a source of
symmetry information in preference to the above space-group names.
They are only intended as comments.
;
_shelx_estimated_absorpt_t_min 0.930
_shelx_estimated_absorpt_t_max 0.986
_shelxl_version_number 2013-4

loop_
_space_group_symop_operation_xyz
'x, y, z'
'-x, y+1/2, -z'

loop_
_atom_site_label
_atom_site_type_symbol
_atom_site_fract_x
_atom_site_fract_y
_atom_site_fract_z
_atom_site_U_iso_or_equiv
_atom_site_adp_type
_atom_site_occupancy
_atom_site_site_symmetry_order
_atom_site_calc_flag
_atom_site_refinement_flags_posn
_atom_site_refinement_flags_adp
_atom_site_refinement_flags_occupancy
_atom_site_disorder_assembly
_atom_site_disorder_group
Zr1 Zr 0.82871(4) 0.12396(3) 0.82454(3) 0.02711(15) Uani 1 1 d . . . . .
Zr2 Zr 0.78631(4) 0.11054(4) 1.02748(3) 0.02961(16) Uani 1 1 d . . . . .
O1 O 0.8195(3) 0.0190(3) 0.7978(2) 0.0322(10) Uani 1 1 d . . . . .
O2 O 0.7784(3) 0.2227(2) 0.8024(2) 0.0308(10) Uani 1 1 d . . . . .
O3 O 0.9481(3) 0.1376(3) 0.7785(2) 0.0356(12) Uani 1 1 d . . . . .
O4 O 0.9074(3) 0.1539(3) 1.0422(2) 0.0360(11) Uani 1 1 d . . . . .
O5 O 0.6899(3) 0.1765(3) 1.0600(2) 0.0334(11) Uani 1 1 d . . . . .
O6 O 0.7249(3) 0.0208(3) 1.0616(2) 0.0325(10) Uani 1 1 d . . . . .
C1 C 0.7931(4) 0.1227(4) 0.7156(3) 0.0303(13) Uani 1 1 d . . . . .
C2 C 0.8085(4) 0.1120(4) 1.1375(3) 0.0260(12) Uani 1 1 d . . . . .
O7 O 0.9263(3) 0.0563(3) 0.8832(2) 0.0332(11) Uani 1 1 d . . . . .
C3 C 0.9154(5) 0.0240(4) 0.9324(3) 0.0373(16) Uani 1 1 d . . . . .
H160 H 0.9577 -0.0113 0.9406 0.045 Uiso 1 1 calc R U . . .
O8 O 0.8575(4) 0.0298(3) 0.9738(3) 0.0460(13) Uani 1 1 d . . . . .
O9 O 0.9086(4) 0.2145(3) 0.8808(2) 0.0420(13) Uani 1 1 d . . . . .
C4 C 0.8659(5) 0.2212(4) 0.9290(3) 0.0394(18) Uani 1 1 d . . . . .
H161 H 0.8758 0.2592 0.9570 0.047 Uiso 1 1 calc R U . . .
O10 O 0.8079(4) 0.1751(3) 0.9396(3) 0.0524(16) Uani 1 1 d . U . . .
O11 O 0.6999(3) 0.1011(3) 0.8600(2) 0.0409(12) Uani 1 1 d . . . . .
C5 C 0.6475(5) 0.0933(4) 0.9053(3) 0.0347(15) Uani 1 1 d . . . . .
H162 H 0.5874 0.0896 0.8952 0.042 Uiso 1 1 calc R U . . .
O12 O 0.6674(3) 0.0899(3) 0.9621(2) 0.0344(11) Uani 1 1 d . . . . .
Na1 Na 0.96789(19) 0.00003(16) 0.78044(14) 0.0377(7) Uani 1 1 d . . . . .
Na2 Na 0.9195(2) 0.27357(15) 0.78240(13) 0.0373(7) Uani 1 1 d . . . . .
Na3 Na 0.58017(18) 0.08360(16) 1.05241(14) 0.0375(7) Uani 1 1 d . . . . .
C6 C 0.9560(5) 0.1394(3) 0.7151(3) 0.0291(14) Uani 1 1 d . . . . .
C7 C 0.8788(5) 0.1320(4) 0.6800(3) 0.0304(14) Uani 1 1 d . . . . .
C8 C 0.8834(5) 0.1319(5) 0.6160(3) 0.0393(18) Uani 1 1 d . . . . .
H1 H 0.8322 0.1239 0.5920 0.047 Uiso 1 1 calc R U . . .
C9 C 0.9652(6) 0.1439(5) 0.5845(4) 0.0452(19) Uani 1 1 d . . . . .
C10 C 1.0384(5) 0.1506(4) 0.6209(3) 0.0400(17) Uani 1 1 d . . . . .
H2 H 1.0926 0.1572 0.6003 0.048 Uiso 1 1 calc R U . . .
C11 C 1.0381(5) 0.1484(4) 0.6866(3) 0.0356(15) Uani 1 1 d . . . . .
C12 C 1.1224(5) 0.1561(4) 0.7253(4) 0.0379(16) Uani 1 1 d . . . . .
C13 C 1.1372(5) 0.0897(5) 0.7661(4) 0.048(2) Uani 1 1 d . . . . .
H208 H 1.1950 0.0920 0.7854 0.072 Uiso 1 1 calc R U . . .
H209 H 1.1333 0.0476 0.7398 0.072 Uiso 1 1 calc R U . . .
H210 H 1.0927 0.0876 0.7989 0.072 Uiso 1 1 calc R U . . .
C14 C 1.1174(6) 0.2195(4) 0.7699(4) 0.0457(19) Uani 1 1 d . . . . .
H211 H 1.1729 0.2247 0.7920 0.069 Uiso 1 1 calc R U . . .
H212 H 1.0705 0.2119 0.8003 0.069 Uiso 1 1 calc R U . . .
H213 H 1.1054 0.2622 0.7457 0.069 Uiso 1 1 calc R U . . .
C15 C 1.2024(6) 0.1661(6) 0.6836(5) 0.056(2) Uani 1 1 d . . . . .
H214 H 1.1929 0.2063 0.6556 0.085 Uiso 1 1 calc R U . . .
H215 H 1.2119 0.1235 0.6586 0.085 Uiso 1 1 calc R U . . .
H216 H 1.2536 0.1750 0.7098 0.085 Uiso 1 1 calc R U . . .
C16 C 0.9689(7) 0.1447(5) 0.5133(4) 0.066(2) Uani 1 1 d D U . . .
C17 C 1.036(2) 0.0878(16) 0.4908(17) 0.078(4) Uani 0.287(11) 1 d D U P A 2
H97 H 1.0381 0.0870 0.4450 0.117 Uiso 0.287(11) 1 calc R U P A 2
H98 H 1.0189 0.0414 0.5064 0.117 Uiso 0.287(11) 1 calc R U P A 2
H99 H 1.0943 0.0995 0.5071 0.117 Uiso 0.287(11) 1 calc R U P A 2
C18 C 0.999(2) 0.2159(12) 0.4900(17) 0.076(4) Uani 0.287(11) 1 d D U P A 2
H100 H 0.9571 0.2520 0.5033 0.114 Uiso 0.287(11) 1 calc R U P A 2
H101 H 1.0019 0.2152 0.4441 0.114 Uiso 0.287(11) 1 calc R U P A 2
H102 H 1.0562 0.2266 0.5073 0.114 Uiso 0.287(11) 1 calc R U P A 2
C19 C 0.8811(15) 0.1248(19) 0.4819(13) 0.073(4) Uani 0.287(11) 1 d D U P A 2
H103 H 0.8568 0.0832 0.5026 0.109 Uiso 0.287(11) 1 calc R U P A 2
H104 H 0.8910 0.1144 0.4375 0.109 Uiso 0.287(11) 1 calc R U P A 2
H105 H 0.8402 0.1641 0.4858 0.109 Uiso 0.287(11) 1 calc R U P A 2
C20 C 1.0598(10) 0.1666(9) 0.4894(7) 0.077(3) Uani 0.713(11) 1 d D U P A 1
H106 H 1.0825 0.2049 0.5154 0.115 Uiso 0.713(11) 1 calc R U P A 1
H107 H 1.0552 0.1826 0.4459 0.115 Uiso 0.713(11) 1 calc R U P A 1
H108 H 1.0993 0.1262 0.4917 0.115 Uiso 0.713(11) 1 calc R U P A 1
C21 C 0.9046(11) 0.2021(9) 0.4881(7) 0.079(3) Uani 0.713(11) 1 d D U P A 1
H109 H 0.8453 0.1910 0.5018 0.119 Uiso 0.713(11) 1 calc R U P A 1
H110 H 0.9068 0.2029 0.4423 0.119 Uiso 0.713(11) 1 calc R U P A 1
H111 H 0.9216 0.2483 0.5045 0.119 Uiso 0.713(11) 1 calc R U P A 1
C22 C 0.9439(11) 0.0729(8) 0.4891(7) 0.076(3) Uani 0.713(11) 1 d D U P A 1
H112 H 0.9889 0.0388 0.5007 0.113 Uiso 0.713(11) 1 calc R U P A 1
H113 H 0.9386 0.0746 0.4433 0.113 Uiso 0.713(11) 1 calc R U P A 1
H114 H 0.8881 0.0588 0.5073 0.113 Uiso 0.713(11) 1 calc R U P A 1
C23 C 0.7253(5) 0.2332(4) 0.7522(3) 0.0317(15) Uani 1 1 d . . . . .
C24 C 0.6681(5) 0.2912(4) 0.7496(4) 0.0376(16) Uani 1 1 d . . . . .
C25 C 0.6221(5) 0.3008(5) 0.6937(4) 0.0451(19) Uani 1 1 d . . . . .
H3 H 0.5828 0.3393 0.6906 0.054 Uiso 1 1 calc R U . . .
C26 C 0.6313(6) 0.2563(5) 0.6424(4) 0.051(2) Uani 1 1 d . . . . .
C27 C 0.6852(6) 0.1983(5) 0.6483(4) 0.045(2) Uani 1 1 d . . . . .
H4 H 0.6909 0.1671 0.6138 0.054 Uiso 1 1 calc R U . . .
C28 C 0.7318(5) 0.1840(4) 0.7035(3) 0.0347(16) Uani 1 1 d . . . . .
C29 C 0.6569(6) 0.3406(5) 0.8065(4) 0.046(2) Uani 1 1 d . . . . .
C30 C 0.7421(7) 0.3767(5) 0.8232(6) 0.068(3) Uani 1 1 d . . . . .
H190 H 0.7654 0.4004 0.7861 0.102 Uiso 1 1 calc R U . . .
H191 H 0.7840 0.3415 0.8380 0.102 Uiso 1 1 calc R U . . .
H192 H 0.7317 0.4114 0.8564 0.102 Uiso 1 1 calc R U . . .
C31 C 0.6230(6) 0.2976(5) 0.8621(4) 0.055(2) Uani 1 1 d . . . . .
H193 H 0.6670 0.2630 0.8746 0.082 Uiso 1 1 calc R U . . .
H194 H 0.5694 0.2731 0.8500 0.082 Uiso 1 1 calc R U . . .
H195 H 0.6108 0.3291 0.8974 0.082 Uiso 1 1 calc R U . . .
C32 C 0.5909(7) 0.3984(6) 0.7919(5) 0.066(3) Uani 1 1 d . . . . .
H196 H 0.5885 0.4317 0.8269 0.099 Uiso 1 1 calc R U . . .
H197 H 0.5333 0.3774 0.7856 0.099 Uiso 1 1 calc R U . . .
H198 H 0.6085 0.4233 0.7537 0.099 Uiso 1 1 calc R U . . .
C33 C 0.5835(7) 0.2734(6) 0.5807(5) 0.068(2) Uani 1 1 d D U . . .
C34A C 0.6098(12) 0.3475(9) 0.5604(9) 0.081(4) Uani 0.680(16) 1 d D U P B 1
H142 H 0.5986 0.3806 0.5947 0.122 Uiso 0.680(16) 1 calc R U P B 1
H143 H 0.5757 0.3613 0.5236 0.122 Uiso 0.680(16) 1 calc R U P B 1
H144 H 0.6719 0.3481 0.5500 0.122 Uiso 0.680(16) 1 calc R U P B 1
C35A C 0.4835(8) 0.2747(10) 0.5936(7) 0.070(4) Uani 0.680(16) 1 d D U P B 1
H145 H 0.4708 0.3089 0.6267 0.105 Uiso 0.680(16) 1 calc R U P B 1
H146 H 0.4643 0.2278 0.6069 0.105 Uiso 0.680(16) 1 calc R U P B 1
H147 H 0.4526 0.2881 0.5552 0.105 Uiso 0.680(16) 1 calc R U P B 1
C36A C 0.5987(12) 0.2196(9) 0.5299(7) 0.073(4) Uani 0.680(16) 1 d D U P B 1
H148 H 0.5669 0.2334 0.4921 0.109 Uiso 0.680(16) 1 calc R U P B 1
H149 H 0.5779 0.1735 0.5441 0.109 Uiso 0.680(16) 1 calc R U P B 1
H150 H 0.6610 0.2168 0.5206 0.109 Uiso 0.680(16) 1 calc R U P B 1
C34B C 0.505(2) 0.3196(19) 0.5886(18) 0.077(4) Uani 0.320(16) 1 d D U P B 2
H151 H 0.4781 0.3283 0.5475 0.116 Uiso 0.320(16) 1 calc R U P B 2
H152 H 0.5222 0.3645 0.6073 0.116 Uiso 0.320(16) 1 calc R U P B 2
H153 H 0.4624 0.2962 0.6159 0.116 Uiso 0.320(16) 1 calc R U P B 2
C35B C 0.559(2) 0.2043(12) 0.5481(17) 0.075(5) Uani 0.320(16) 1 d D U P B 2
H154 H 0.6110 0.1745 0.5445 0.112 Uiso 0.320(16) 1 calc R U P B 2
H155 H 0.5362 0.2145 0.5063 0.112 Uiso 0.320(16) 1 calc R U P B 2
H156 H 0.5148 0.1798 0.5728 0.112 Uiso 0.320(16) 1 calc R U P B 2
C36B C 0.650(2) 0.312(2) 0.5386(15) 0.072(4) Uani 0.320(16) 1 d D U P B 2
H157 H 0.7012 0.2818 0.5329 0.109 Uiso 0.320(16) 1 calc R U P B 2
H158 H 0.6670 0.3560 0.5583 0.109 Uiso 0.320(16) 1 calc R U P B 2
H159 H 0.6231 0.3213 0.4978 0.109 Uiso 0.320(16) 1 calc R U P B 2
C39 C 0.7679(5) -0.0005(4) 0.7488(3) 0.0313(14) Uani 1 1 d . . . . .
C40 C 0.7324(5) -0.0686(4) 0.7456(3) 0.0349(16) Uani 1 1 d . . . . .
C41 C 0.6866(6) -0.0844(5) 0.6900(4) 0.047(2) Uani 1 1 d . . . . .
H5 H 0.6626 -0.1302 0.6857 0.057 Uiso 1 1 calc R U . . .
C42 C 0.6748(6) -0.0379(5) 0.6420(4) 0.052(2) Uani 1 1 d . . . . .
C43 C 0.7087(6) 0.0296(5) 0.6484(4) 0.045(2) Uani 1 1 d . . . . .
H6 H 0.7012 0.0623 0.6151 0.054 Uiso 1 1 calc R U . . .
C44 C 0.7534(5) 0.0508(4) 0.7023(3) 0.0329(16) Uani 1 1 d . . . . .
C45 C 0.7407(5) -0.1213(4) 0.7996(4) 0.0423(19) Uani 1 1 d . . . . .
C46 C 0.8362(6) -0.1386(4) 0.8111(5) 0.054(2) Uani 1 1 d . . . . .
H199 H 0.8669 -0.1412 0.7709 0.081 Uiso 1 1 calc R U . . .
H200 H 0.8408 -0.1839 0.8327 0.081 Uiso 1 1 calc R U . . .
H201 H 0.8625 -0.1017 0.8370 0.081 Uiso 1 1 calc R U . . .
C48 C 0.6936(7) -0.1907(5) 0.7855(5) 0.057(2) Uani 1 1 d . . . . .
H202 H 0.7167 -0.2110 0.7468 0.086 Uiso 1 1 calc R U . . .
H203 H 0.6311 -0.1817 0.7807 0.086 Uiso 1 1 calc R U . . .
H204 H 0.7029 -0.2236 0.8202 0.086 Uiso 1 1 calc R U . . .
C49 C 0.6307(8) -0.0623(7) 0.5807(5) 0.074(3) Uani 1 1 d . U . . .
C50 C 0.5482(9) -0.1027(9) 0.5924(6) 0.097(4) Uani 1 1 d . U . . .
H133 H 0.5187 -0.1117 0.5525 0.145 Uiso 1 1 calc R U . . .
H134 H 0.5099 -0.0752 0.6197 0.145 Uiso 1 1 calc R U . . .
H135 H 0.5622 -0.1476 0.6126 0.145 Uiso 1 1 calc R U . . .
C51 C 0.6943(9) -0.1045(8) 0.5423(6) 0.095(4) Uani 1 1 d . U . . .
H136 H 0.7441 -0.0749 0.5311 0.142 Uiso 1 1 calc R U . . .
H137 H 0.6656 -0.1212 0.5041 0.142 Uiso 1 1 calc R U . . .
H138 H 0.7146 -0.1449 0.5668 0.142 Uiso 1 1 calc R U . . .
C52 C 0.6054(10) 0.0005(7) 0.5379(6) 0.090(3) Uani 1 1 d . U . . .
H139 H 0.6579 0.0267 0.5263 0.135 Uiso 1 1 calc R U . . .
H140 H 0.5654 0.0317 0.5604 0.135 Uiso 1 1 calc R U . . .
H141 H 0.5769 -0.0173 0.5000 0.135 Uiso 1 1 calc R U . . .
C53 C 0.9539(4) 0.1461(4) 1.0963(3) 0.0293(14) Uani 1 1 d . . . . .
C54 C 0.9062(4) 0.1227(4) 1.1486(3) 0.0261(12) Uani 1 1 d . . . . .
C55 C 0.9505(4) 0.1147(4) 1.2052(3) 0.0310(13) Uani 1 1 d . . . . .
H7 H 0.9189 0.1000 1.2412 0.037 Uiso 1 1 calc R U . . .
C56 C 1.0391(4) 0.1276(4) 1.2109(3) 0.0317(14) Uani 1 1 d . . . . .
C57 C 1.0836(4) 0.1505(4) 1.1574(3) 0.0300(14) Uani 1 1 d . . . . .
H8 H 1.1441 0.1604 1.1608 0.036 Uiso 1 1 calc R U . . .
C58 C 1.0435(5) 0.1595(4) 1.0994(3) 0.0315(15) Uani 1 1 d . . . . .
C59 C 1.0967(5) 0.1831(4) 1.0429(3) 0.0405(18) Uani 1 1 d D . . . .
C60 C 1.0662(5) 0.2569(5) 1.0218(4) 0.053(2) Uani 1 1 d D . . . .
H163 H 1.0062 0.2541 1.0064 0.079 Uiso 1 1 calc R U . . .
H164 H 1.1043 0.2741 0.9883 0.079 Uiso 1 1 calc R U . . .
H165 H 1.0688 0.2894 1.0574 0.079 Uiso 1 1 calc R U . . .
C61 C 1.0854(5) 0.1302(6) 0.9890(4) 0.060(3) Uani 1 1 d D . . . .
H166 H 1.1025 0.0832 1.0033 0.090 Uiso 1 1 calc R U . . .
H167 H 1.1221 0.1443 0.9537 0.090 Uiso 1 1 calc R U . . .
H168 H 1.0243 0.1295 0.9758 0.090 Uiso 1 1 calc R U . . .
C62 C 1.1950(5) 0.1882(5) 1.0561(4) 0.045(2) Uani 1 1 d D . . . .
H169 H 1.2051 0.2208 1.0909 0.068 Uiso 1 1 calc R U . . .
H170 H 1.2250 0.2054 1.0186 0.068 Uiso 1 1 calc R U . . .
H171 H 1.2175 0.1415 1.0671 0.068 Uiso 1 1 calc R U . . .
C63A C 1.0847(18) 0.1251(14) 1.2743(19) 0.043(3) Uani 0.34(2) 1 d D U P C 1
C64A C 1.052(2) 0.0640(14) 1.3144(18) 0.043(4) Uani 0.34(2) 1 d D U P C 1
H64A H 0.9893 0.0696 1.3218 0.065 Uiso 0.34(2) 1 calc R U P C 1
H64B H 1.0828 0.0639 1.3546 0.065 Uiso 0.34(2) 1 calc R U P C 1
H64C H 1.0626 0.0195 1.2926 0.065 Uiso 0.34(2) 1 calc R U P C 1
C65A C 1.066(2) 0.1947(12) 1.3086(14) 0.049(4) Uani 0.34(2) 1 d D U P C 1
H65A H 1.0051 0.1958 1.3220 0.074 Uiso 0.34(2) 1 calc R U P C 1
H65B H 1.0774 0.2343 1.2803 0.074 Uiso 0.34(2) 1 calc R U P C 1
H65C H 1.1041 0.1985 1.3454 0.074 Uiso 0.34(2) 1 calc R U P C 1
C66A C 1.1839(14) 0.1183(19) 1.2676(12) 0.049(3) Uani 0.34(2) 1 d D U P C 1
H66A H 1.2102 0.1128 1.3091 0.073 Uiso 0.34(2) 1 calc R U P C 1
H66B H 1.2071 0.1606 1.2474 0.073 Uiso 0.34(2) 1 calc R U P C 1
H66C H 1.1976 0.0770 1.2418 0.073 Uiso 0.34(2) 1 calc R U P C 1
C63B C 1.0885(10) 0.1188(8) 1.2736(9) 0.041(2) Uani 0.66(2) 1 d D U P C 2
C64B C 1.0336(10) 0.0795(8) 1.3219(9) 0.045(3) Uani 0.66(2) 1 d D U P C 2
H64D H 1.0217 0.0317 1.3068 0.068 Uiso 0.66(2) 1 calc R U P C 2
H64E H 0.9785 0.1045 1.3283 0.068 Uiso 0.66(2) 1 calc R U P C 2
H64F H 1.0655 0.0770 1.3616 0.068 Uiso 0.66(2) 1 calc R U P C 2
C65B C 1.1079(12) 0.1927(7) 1.2988(7) 0.051(3) Uani 0.66(2) 1 d D U P C 2
H65D H 1.0530 0.2178 1.3057 0.076 Uiso 0.66(2) 1 calc R U P C 2
H65E H 1.1434 0.2185 1.2684 0.076 Uiso 0.66(2) 1 calc R U P C 2
H65F H 1.1396 0.1889 1.3385 0.076 Uiso 0.66(2) 1 calc R U P C 2
C66B C 1.1753(8) 0.0797(10) 1.2644(6) 0.049(3) Uani 0.66(2) 1 d D U P C 2
H66D H 1.2050 0.0751 1.3048 0.073 Uiso 0.66(2) 1 calc R U P C 2
H66E H 1.2122 0.1062 1.2354 0.073 Uiso 0.66(2) 1 calc R U P C 2
H66F H 1.1640 0.0328 1.2471 0.073 Uiso 0.66(2) 1 calc R U P C 2
C67 C 0.7723(5) 0.0431(4) 1.1651(3) 0.0293(14) Uani 1 1 d . . . . .
C68 C 0.7332(4) -0.0022(4) 1.1215(3) 0.0280(13) Uani 1 1 d . . . . .
C69 C 0.6998(5) -0.0682(4) 1.1394(3) 0.0315(14) Uani 1 1 d . . . . .
C70 C 0.7017(5) -0.0839(4) 1.2036(3) 0.0317(14) Uani 1 1 d . . . . .
H9 H 0.6793 -0.1280 1.2171 0.038 Uiso 1 1 calc R U . . .
C71 C 0.7350(5) -0.0380(4) 1.2486(3) 0.0311(15) Uani 1 1 d D . . . .
C72 C 0.7704(4) 0.0245(4) 1.2276(3) 0.0295(14) Uani 1 1 d . . . . .
H10 H 0.7945 0.0561 1.2574 0.035 Uiso 1 1 calc R U . . .
C73 C 0.6611(5) -0.1188(4) 1.0917(4) 0.0354(16) Uani 1 1 d D . . . .
C74 C 0.7299(5) -0.1373(4) 1.0420(4) 0.0412(18) Uani 1 1 d D . . . .
H172 H 0.7477 -0.0944 1.0199 0.062 Uiso 1 1 calc R U . . .
H173 H 0.7050 -0.1707 1.0119 0.062 Uiso 1 1 calc R U . . .
H174 H 0.7807 -0.1585 1.0623 0.062 Uiso 1 1 calc R U . . .
C75 C 0.5816(5) -0.0856(4) 1.0601(4) 0.045(2) Uani 1 1 d D . . . .
H175 H 0.5479 -0.0591 1.0912 0.068 Uiso 1 1 calc R U . . .
H176 H 0.5450 -0.1227 1.0421 0.068 Uiso 1 1 calc R U . . .
H177 H 0.6008 -0.0537 1.0268 0.068 Uiso 1 1 calc R U . . .
C76 C 0.6314(6) -0.1888(4) 1.1220(4) 0.049(2) Uani 1 1 d D . . . .
H178 H 0.6807 -0.2107 1.1437 0.074 Uiso 1 1 calc R U . . .
H179 H 0.6101 -0.2207 1.0894 0.074 Uiso 1 1 calc R U . . .
H180 H 0.5846 -0.1795 1.1521 0.074 Uiso 1 1 calc R U . . .
C77A C 0.730(2) -0.053(2) 1.3196(12) 0.043(3) Uani 0.20(2) 1 d D U P D 1
C78A C 0.658(3) -0.010(3) 1.343(2) 0.046(4) Uani 0.20(2) 1 d D U P D 1
H78A H 0.6170 -0.0003 1.3090 0.068 Uiso 0.20(2) 1 calc R U P D 1
H78B H 0.6808 0.0349 1.3592 0.068 Uiso 0.20(2) 1 calc R U P D 1
H78C H 0.6281 -0.0349 1.3768 0.068 Uiso 0.20(2) 1 calc R U P D 1
C79A C 0.812(3) -0.031(3) 1.351(3) 0.044(4) Uani 0.20(2) 1 d D U P D 1
H79A H 0.8072 -0.0397 1.3956 0.066 Uiso 0.20(2) 1 calc R U P D 1
H79B H 0.8214 0.0193 1.3432 0.066 Uiso 0.20(2) 1 calc R U P D 1
H79C H 0.8605 -0.0580 1.3333 0.066 Uiso 0.20(2) 1 calc R U P D 1
C80A C 0.713(3) -0.127(2) 1.332(3) 0.044(4) Uani 0.20(2) 1 d D U P D 1
H80A H 0.6541 -0.1391 1.3182 0.067 Uiso 0.20(2) 1 calc R U P D 1
H80B H 0.7186 -0.1364 1.3770 0.067 Uiso 0.20(2) 1 calc R U P D 1
H80C H 0.7554 -0.1562 1.3091 0.067 Uiso 0.20(2) 1 calc R U P D 1
C77B C 0.7265(8) -0.0559(6) 1.3189(4) 0.0383(18) Uani 0.80(2) 1 d D U P D 2
C78B C 0.6327(8) -0.0412(7) 1.3390(5) 0.045(3) Uani 0.80(2) 1 d D U P D 2
H78D H 0.5934 -0.0737 1.3173 0.067 Uiso 0.80(2) 1 calc R U P D 2
H78E H 0.6173 0.0073 1.3283 0.067 Uiso 0.80(2) 1 calc R U P D 2
H78F H 0.6274 -0.0479 1.3844 0.067 Uiso 0.80(2) 1 calc R U P D 2
C79B C 0.7875(9) -0.0106(7) 1.3593(6) 0.046(3) Uani 0.80(2) 1 d D U P D 2
H79D H 0.7844 -0.0262 1.4029 0.069 Uiso 0.80(2) 1 calc R U P D 2
H79E H 0.7695 0.0388 1.3566 0.069 Uiso 0.80(2) 1 calc R U P D 2
H79F H 0.8473 -0.0153 1.3440 0.069 Uiso 0.80(2) 1 calc R U P D 2
C80B C 0.7477(10) -0.1334(6) 1.3313(6) 0.049(3) Uani 0.80(2) 1 d D U P D 2
H80D H 0.7515 -0.1415 1.3766 0.073 Uiso 0.80(2) 1 calc R U P D 2
H80E H 0.8035 -0.1453 1.3117 0.073 Uiso 0.80(2) 1 calc R U P D 2
H80F H 0.7017 -0.1631 1.3136 0.073 Uiso 0.80(2) 1 calc R U P D 2
C81 C 0.7548(5) 0.1744(3) 1.1601(3) 0.0275(14) Uani 1 1 d . . . . .
C82 C 0.6950(5) 0.2049(4) 1.1192(3) 0.0313(14) Uani 1 1 d . . . . .
C83 C 0.6423(5) 0.2611(4) 1.1365(3) 0.0346(15) Uani 1 1 d . . . . .
C84 C 0.6475(5) 0.2846(4) 1.1979(4) 0.0416(18) Uani 1 1 d . . . . .
H11 H 0.6111 0.3224 1.2107 0.050 Uiso 1 1 calc R U . . .
C85 C 0.7040(6) 0.2549(5) 1.2415(4) 0.045(2) Uani 1 1 d . . . . .
C86 C 0.7589(5) 0.2007(4) 1.2218(4) 0.0356(16) Uani 1 1 d . . . . .
H12 H 0.7998 0.1813 1.2504 0.043 Uiso 1 1 calc R U . . .
C87 C 0.5855(5) 0.2999(4) 1.0886(4) 0.0404(16) Uani 1 1 d D U . . .
C88 C 0.5177(7) 0.2504(5) 1.0583(5) 0.065(3) Uani 1 1 d D U . . .
H88A H 0.5474 0.2169 1.0306 0.097 Uiso 1 1 calc R U . . .
H88B H 0.4760 0.2782 1.0339 0.097 Uiso 1 1 calc R U . . .
H88C H 0.4867 0.2245 1.0911 0.097 Uiso 1 1 calc R U . . .
C89 C 0.5344(7) 0.3607(5) 1.1176(4) 0.059(2) Uani 1 1 d D U . . .
H89A H 0.4931 0.3421 1.1484 0.088 Uiso 1 1 calc R U . . .
H89B H 0.5026 0.3858 1.0848 0.088 Uiso 1 1 calc R U . . .
H89C H 0.5748 0.3931 1.1384 0.088 Uiso 1 1 calc R U . . .
C90 C 0.6425(6) 0.3316(4) 1.0375(4) 0.0472(19) Uani 1 1 d D U . . .
H90A H 0.6877 0.3611 1.0567 0.071 Uiso 1 1 calc R U . . .
H90B H 0.6066 0.3605 1.0095 0.071 Uiso 1 1 calc R U . . .
H90C H 0.6700 0.2938 1.0134 0.071 Uiso 1 1 calc R U . . .
C91A C 0.7007(10) 0.2790(8) 1.3108(8) 0.057(3) Uani 0.73(3) 1 d D U P E 1
C92A C 0.7017(13) 0.3612(7) 1.3128(8) 0.067(3) Uani 0.73(3) 1 d D U P E 1
H79 H 0.6451 0.3793 1.2992 0.100 Uiso 0.73(3) 1 calc R U P E 1
H80 H 0.7473 0.3789 1.2848 0.100 Uiso 0.73(3) 1 calc R U P E 1
H81 H 0.7135 0.3770 1.3557 0.100 Uiso 0.73(3) 1 calc R U P E 1
C93A C 0.6161(9) 0.2538(12) 1.3420(7) 0.067(3) Uani 0.73(3) 1 d D U P E 1
H82 H 0.5661 0.2674 1.3162 0.101 Uiso 0.73(3) 1 calc R U P E 1
H83 H 0.6107 0.2754 1.3835 0.101 Uiso 0.73(3) 1 calc R U P E 1
H84 H 0.6174 0.2025 1.3464 0.101 Uiso 0.73(3) 1 calc R U P E 1
C94A C 0.7841(11) 0.2556(10) 1.3469(12) 0.065(3) Uani 0.73(3) 1 d D U P E 1
H85 H 0.7852 0.2041 1.3502 0.098 Uiso 0.73(3) 1 calc R U P E 1
H86 H 0.7836 0.2762 1.3890 0.098 Uiso 0.73(3) 1 calc R U P E 1
H87 H 0.8359 0.2717 1.3243 0.098 Uiso 0.73(3) 1 calc R U P E 1
C91B C 0.708(2) 0.2900(19) 1.306(2) 0.063(3) Uani 0.27(3) 1 d D U P E 2
C92B C 0.746(3) 0.3657(18) 1.302(2) 0.067(5) Uani 0.27(3) 1 d D U P E 2
H88 H 0.7769 0.3770 1.3413 0.101 Uiso 0.27(3) 1 calc R U P E 2
H89 H 0.6988 0.3993 1.2958 0.101 Uiso 0.27(3) 1 calc R U P E 2
H90 H 0.7872 0.3684 1.2671 0.101 Uiso 0.27(3) 1 calc R U P E 2
C93B C 0.616(2) 0.293(3) 1.334(2) 0.064(4) Uani 0.27(3) 1 d D U P E 2
H91 H 0.6178 0.3096 1.3769 0.095 Uiso 0.27(3) 1 calc R U P E 2
H92 H 0.5900 0.2453 1.3328 0.095 Uiso 0.27(3) 1 calc R U P E 2
H93 H 0.5796 0.3245 1.3084 0.095 Uiso 0.27(3) 1 calc R U P E 2
C94B C 0.766(3) 0.244(2) 1.349(3) 0.064(5) Uani 0.27(3) 1 d D U P E 2
H94 H 0.7382 0.1987 1.3566 0.096 Uiso 0.27(3) 1 calc R U P E 2
H95 H 0.7750 0.2683 1.3895 0.096 Uiso 0.27(3) 1 calc R U P E 2
H96 H 0.8231 0.2367 1.3293 0.096 Uiso 0.27(3) 1 calc R U P E 2
O13A O 0.9822(17) -0.052(3) 0.6818(12) 0.055(3) Uani 0.5 1 d D U P F 1
C95A C 1.0578(15) -0.0420(12) 0.6438(11) 0.062(3) Uani 0.5 1 d D U P F 1
H95A H 1.1110 -0.0529 0.6682 0.075 Uiso 0.5 1 calc R U P F 1
H95B H 1.0610 0.0075 0.6297 0.075 Uiso 0.5 1 calc R U P F 1
C96A C 1.0514(14) -0.0898(12) 0.5886(10) 0.065(4) Uani 0.5 1 d D U P F 1
H96A H 1.0973 -0.1263 0.5899 0.078 Uiso 0.5 1 calc R U P F 1
H96B H 1.0565 -0.0631 0.5490 0.078 Uiso 0.5 1 calc R U P F 1
C97A C 0.9619(14) -0.1223(13) 0.5951(12) 0.067(4) Uani 0.5 1 d D U P F 1
H97A H 0.9320 -0.1243 0.5540 0.080 Uiso 0.5 1 calc R U P F 1
H97B H 0.9658 -0.1704 0.6125 0.080 Uiso 0.5 1 calc R U P F 1
C98A C 0.9148(14) -0.0741(12) 0.6392(12) 0.060(3) Uani 0.5 1 d D U P F 1
H98A H 0.8896 -0.0333 0.6167 0.072 Uiso 0.5 1 calc R U P F 1
H98B H 0.8677 -0.0993 0.6615 0.072 Uiso 0.5 1 calc R U P F 1
O13B O 0.9809(17) -0.056(3) 0.6844(12) 0.055(3) Uani 0.5 1 d D U P F 2
C95B C 1.0603(15) -0.0683(13) 0.6524(11) 0.065(3) Uani 0.5 1 d D U P F 2
H95C H 1.1033 -0.0903 0.6809 0.078 Uiso 0.5 1 calc R U P F 2
H95D H 1.0846 -0.0233 0.6369 0.078 Uiso 0.5 1 calc R U P F 2
C96B C 1.0407(14) -0.1164(13) 0.5986(11) 0.068(4) Uani 0.5 1 d D U P F 2
H96C H 1.0760 -0.1039 0.5615 0.082 Uiso 0.5 1 calc R U P F 2
H96D H 1.0523 -0.1660 0.6099 0.082 Uiso 0.5 1 calc R U P F 2
C97B C 0.9460(14) -0.1047(13) 0.5864(11) 0.064(4) Uani 0.5 1 d D U P F 2
H97C H 0.9130 -0.1492 0.5909 0.077 Uiso 0.5 1 calc R U P F 2
H97D H 0.9366 -0.0860 0.5437 0.077 Uiso 0.5 1 calc R U P F 2
C98B C 0.9186(15) -0.0521(12) 0.6350(12) 0.059(3) Uani 0.5 1 d D U P F 2
H98C H 0.9176 -0.0042 0.6169 0.071 Uiso 0.5 1 calc R U P F 2
H98D H 0.8597 -0.0635 0.6508 0.071 Uiso 0.5 1 calc R U P F 2
O14 O 1.0691(4) -0.0745(3) 0.8262(3) 0.0539(15) Uani 1 1 d . U . . .
C99 C 1.1231(6) -0.0509(4) 0.8761(4) 0.0453(18) Uani 1 1 d . U . . .
H21 H 1.1001 -0.0067 0.8942 0.054 Uiso 1 1 calc R U . . .
H22 H 1.1831 -0.0425 0.8611 0.054 Uiso 1 1 calc R U . . .
C100 C 1.1218(7) -0.1092(5) 0.9243(5) 0.056(2) Uani 1 1 d . U . . .
H23 H 1.0675 -0.1090 0.9493 0.067 Uiso 1 1 calc R U . . .
H24 H 1.1727 -0.1071 0.9527 0.067 Uiso 1 1 calc R U . . .
C101 C 1.1262(7) -0.1721(5) 0.8801(5) 0.066(2) Uani 1 1 d . U . . .
H25 H 1.1872 -0.1820 0.8679 0.079 Uiso 1 1 calc R U . . .
H26 H 1.1013 -0.2146 0.9000 0.079 Uiso 1 1 calc R U . . .
C102 C 1.0737(7) -0.1507(5) 0.8247(6) 0.071(3) Uani 1 1 d . U . . .
H27 H 1.1018 -0.1668 0.7855 0.085 Uiso 1 1 calc R U . . .
H28 H 1.0146 -0.1713 0.8270 0.085 Uiso 1 1 calc R U . . .
O15 O 1.0005(4) 0.3655(3) 0.8188(3) 0.0506(14) Uani 1 1 d D U . . .
C103 C 0.9772(7) 0.4377(4) 0.8164(5) 0.058(2) Uani 1 1 d D U . . .
H29 H 0.9214 0.4443 0.7939 0.070 Uiso 1 1 calc R U . . .
H30 H 1.0229 0.4658 0.7953 0.070 Uiso 1 1 calc R U . . .
C104 C 0.9684(7) 0.4592(5) 0.8855(5) 0.063(2) Uani 1 1 d D U . . .
H31 H 0.9775 0.5104 0.8912 0.075 Uiso 1 1 calc R U . . .
H32 H 0.9108 0.4460 0.9027 0.075 Uiso 1 1 calc R U . . .
C105 C 1.0413(7) 0.4166(5) 0.9152(4) 0.062(2) Uani 1 1 d D U . . .
H33 H 1.0925 0.4468 0.9237 0.074 Uiso 1 1 calc R U . . .
H34 H 1.0217 0.3952 0.9550 0.074 Uiso 1 1 calc R U . . .
C106 C 1.0637(6) 0.3602(5) 0.8678(4) 0.053(2) Uani 1 1 d D U . . .
H35 H 1.1231 0.3678 0.8510 0.063 Uiso 1 1 calc R U . . .
H36 H 1.0613 0.3130 0.8874 0.063 Uiso 1 1 calc R U . . .
O16 O 0.9149(4) 0.3337(3) 0.6879(3) 0.0510(14) Uani 1 1 d . U . . .
C107 C 0.8491(7) 0.3323(6) 0.6405(4) 0.065(2) Uani 1 1 d . U . . .
H37 H 0.7912 0.3427 0.6587 0.078 Uiso 1 1 calc R U . . .
H38 H 0.8469 0.2856 0.6200 0.078 Uiso 1 1 calc R U . . .
C108 C 0.8748(8) 0.3878(7) 0.5947(5) 0.076(3) Uani 1 1 d . U . . .
H39 H 0.8501 0.4339 0.6067 0.092 Uiso 1 1 calc R U . . .
H40 H 0.8543 0.3757 0.5521 0.092 Uiso 1 1 calc R U . . .
C109 C 0.9721(7) 0.3895(6) 0.5971(4) 0.061(2) Uani 1 1 d . U . . .
H41 H 0.9936 0.4386 0.5976 0.074 Uiso 1 1 calc R U . . .
H42 H 0.9974 0.3649 0.5605 0.074 Uiso 1 1 calc R U . . .
C110 C 0.9961(6) 0.3517(6) 0.6579(4) 0.057(2) Uani 1 1 d . U . . .
H43 H 1.0303 0.3087 0.6489 0.068 Uiso 1 1 calc R U . . .
H44 H 1.0311 0.3828 0.6853 0.068 Uiso 1 1 calc R U . . .
O17 O 0.4497(4) 0.0816(3) 0.9961(3) 0.0581(16) Uani 1 1 d . U . . .
C111 C 0.3982(8) 0.0189(7) 0.9979(7) 0.089(3) Uani 1 1 d . U . . .
H45 H 0.3833 0.0064 1.0416 0.107 Uiso 1 1 calc R U . . .
H46 H 0.4299 -0.0209 0.9786 0.107 Uiso 1 1 calc R U . . .
C112 C 0.3174(8) 0.0359(7) 0.9611(8) 0.099(3) Uani 1 1 d . U . . .
H47 H 0.3021 -0.0039 0.9333 0.119 Uiso 1 1 calc R U . . .
H48 H 0.2680 0.0446 0.9898 0.119 Uiso 1 1 calc R U . . .
C113 C 0.3362(8) 0.1001(8) 0.9233(6) 0.088(3) Uani 1 1 d . U . . .
H49 H 0.3551 0.0877 0.8804 0.105 Uiso 1 1 calc R U . . .
H50 H 0.2845 0.1311 0.9208 0.105 Uiso 1 1 calc R U . . .
C114 C 0.4080(6) 0.1343(6) 0.9592(5) 0.062(2) Uani 1 1 d . U . . .
H51 H 0.4503 0.1559 0.9300 0.075 Uiso 1 1 calc R U . . .
H52 H 0.3842 0.1717 0.9866 0.075 Uiso 1 1 calc R U . . .
O18 O 0.4989(4) 0.0767(3) 1.1434(3) 0.0501(14) Uani 1 1 d . U . . .
C115 C 0.5470(6) 0.0704(6) 1.2016(4) 0.055(2) Uani 1 1 d . U . . .
H53 H 0.6015 0.0982 1.1998 0.065 Uiso 1 1 calc R U . . .
H54 H 0.5620 0.0206 1.2100 0.065 Uiso 1 1 calc R U . . .
C116 C 0.4883(7) 0.0982(7) 1.2515(5) 0.077(3) Uani 1 1 d D U . . .
H55 H 0.4606 0.0590 1.2746 0.092 Uiso 1 1 calc R U . . .
H56 H 0.5215 0.1274 1.2815 0.092 Uiso 1 1 calc R U . . .
C117 C 0.4230(7) 0.1402(7) 1.2198(5) 0.073(3) Uani 1 1 d D U . . .
H57 H 0.4426 0.1894 1.2145 0.088 Uiso 1 1 calc R U . . .
H58 H 0.3671 0.1398 1.2429 0.088 Uiso 1 1 calc R U . . .
C118 C 0.4148(5) 0.1035(6) 1.1578(5) 0.056(2) Uani 1 1 d . U . . .
H59 H 0.3719 0.0646 1.1605 0.068 Uiso 1 1 calc R U . . .
H60 H 0.3955 0.1369 1.1250 0.068 Uiso 1 1 calc R U . . .
O19 O 0.5163(16) 0.5860(12) 0.1940(9) 0.130(4) Uani 0.620(17) 1 d D U P G 1
C119 C 0.4917(19) 0.5296(14) 0.2346(13) 0.127(5) Uani 0.620(17) 1 d D U P G 1
H257 H 0.4973 0.4832 0.2140 0.153 Uiso 0.620(17) 1 calc R U P G 1
H258 H 0.4316 0.5355 0.2507 0.153 Uiso 0.620(17) 1 calc R U P G 1
C120 C 0.561(2) 0.5398(15) 0.2874(13) 0.136(5) Uani 0.620(17) 1 d D U P G 1
H259 H 0.5542 0.5066 0.3227 0.163 Uiso 0.620(17) 1 calc R U P G 1
H260 H 0.6218 0.5390 0.2717 0.163 Uiso 0.620(17) 1 calc R U P G 1
C121 C 0.530(2) 0.6108(16) 0.3016(11) 0.126(5) Uani 0.620(17) 1 d D U P G 1
H261 H 0.5776 0.6401 0.3189 0.152 Uiso 0.620(17) 1 calc R U P G 1
H262 H 0.4819 0.6091 0.3325 0.152 Uiso 0.620(17) 1 calc R U P G 1
C122 C 0.498(2) 0.6405(13) 0.2396(12) 0.129(5) Uani 0.620(17) 1 d D U P G 1
H263 H 0.4349 0.6506 0.2414 0.155 Uiso 0.620(17) 1 calc R U P G 1
H264 H 0.5295 0.6844 0.2291 0.155 Uiso 0.620(17) 1 calc R U P G 1
O20 O 0.554(2) 0.6255(18) 0.1995(14) 0.134(5) Uani 0.380(17) 1 d D U P G 2
C123 C 0.532(4) 0.553(2) 0.1904(18) 0.130(5) Uani 0.380(17) 1 d D U P G 2
C124 C 0.540(4) 0.5175(18) 0.251(2) 0.132(5) Uani 0.380(17) 1 d D U P G 2
C125 C 0.516(4) 0.576(3) 0.2962(17) 0.129(5) Uani 0.380(17) 1 d D U P G 2
C126 C 0.537(4) 0.644(2) 0.2625(19) 0.130(5) Uani 0.380(17) 1 d D U P G 2
C127 C 0.388(3) 0.184(3) 0.400(2) 0.208(9) Uani 0.63(2) 1 d D U P H 1
H233 H 0.4289 0.1893 0.3650 0.311 Uiso 0.63(2) 1 calc R U P H 1
H234 H 0.4082 0.2117 0.4356 0.311 Uiso 0.63(2) 1 calc R U P H 1
H235 H 0.3304 0.2018 0.3866 0.311 Uiso 0.63(2) 1 calc R U P H 1
C128 C 0.381(3) 0.114(2) 0.4163(19) 0.205(9) Uani 0.63(2) 1 d D U P H 1
H236 H 0.4373 0.0995 0.4348 0.246 Uiso 0.63(2) 1 calc R U P H 1
H237 H 0.3728 0.0863 0.3775 0.246 Uiso 0.63(2) 1 calc R U P H 1
C129 C 0.314(4) 0.095(3) 0.459(2) 0.205(9) Uani 0.63(2) 1 d D U P H 1
H238 H 0.3146 0.1295 0.4937 0.246 Uiso 0.63(2) 1 calc R U P H 1
H239 H 0.2574 0.1009 0.4369 0.246 Uiso 0.63(2) 1 calc R U P H 1
C130 C 0.315(3) 0.029(2) 0.485(2) 0.203(9) Uani 0.63(2) 1 d D U P H 1
H240 H 0.3765 0.0187 0.4947 0.244 Uiso 0.63(2) 1 calc R U P H 1
H241 H 0.2986 -0.0038 0.4506 0.244 Uiso 0.63(2) 1 calc R U P H 1
C131 C 0.267(4) 0.005(3) 0.538(2) 0.199(9) Uani 0.63(2) 1 d D U P H 1
H242 H 0.2620 -0.0467 0.5361 0.298 Uiso 0.63(2) 1 calc R U P H 1
H243 H 0.2093 0.0260 0.5377 0.298 Uiso 0.63(2) 1 calc R U P H 1
H244 H 0.2983 0.0182 0.5761 0.298 Uiso 0.63(2) 1 calc R U P H 1
C132 C 0.340(6) 0.192(4) 0.405(4) 0.208(10) Uani 0.37(2) 1 d D U P H 2
H245 H 0.2907 0.1822 0.3772 0.312 Uiso 0.37(2) 1 calc R U P H 2
H246 H 0.3915 0.1663 0.3899 0.312 Uiso 0.37(2) 1 calc R U P H 2
H247 H 0.3526 0.2427 0.4045 0.312 Uiso 0.37(2) 1 calc R U P H 2
C133 C 0.320(6) 0.170(4) 0.466(3) 0.206(9) Uani 0.37(2) 1 d D U P H 2
H248 H 0.2570 0.1776 0.4735 0.247 Uiso 0.37(2) 1 calc R U P H 2
H249 H 0.3518 0.2012 0.4961 0.247 Uiso 0.37(2) 1 calc R U P H 2
C134 C 0.341(6) 0.099(4) 0.480(3) 0.204(9) Uani 0.37(2) 1 d D U P H 2
H250 H 0.3095 0.0695 0.4496 0.245 Uiso 0.37(2) 1 calc R U P H 2
H251 H 0.4039 0.0930 0.4723 0.245 Uiso 0.37(2) 1 calc R U P H 2
C135 C 0.323(5) 0.073(3) 0.539(3) 0.202(9) Uani 0.37(2) 1 d D U P H 2
H252 H 0.2772 0.1045 0.5562 0.242 Uiso 0.37(2) 1 calc R U P H 2
H253 H 0.3762 0.0838 0.5642 0.242 Uiso 0.37(2) 1 calc R U P H 2
C136 C 0.299(6) 0.005(4) 0.557(4) 0.200(10) Uani 0.37(2) 1 d D U P H 2
H254 H 0.3506 -0.0222 0.5686 0.300 Uiso 0.37(2) 1 calc R U P H 2
H255 H 0.2689 -0.0183 0.5222 0.300 Uiso 0.37(2) 1 calc R U P H 2
H256 H 0.2593 0.0074 0.5933 0.300 Uiso 0.37(2) 1 calc R U P H 2
C137 C 0.7009(6) -0.0893(5) 0.8594(4) 0.051(2) Uani 1 1 d . . . . .
H205 H 0.7041 -0.1237 0.8935 0.076 Uiso 1 1 calc R U . . .
H206 H 0.6399 -0.0770 0.8516 0.076 Uiso 1 1 calc R U . . .
H207 H 0.7334 -0.0470 0.8711 0.076 Uiso 1 1 calc R U . . .

loop_
_atom_site_aniso_label
_atom_site_aniso_U_11
_atom_site_aniso_U_22
_atom_site_aniso_U_33
_atom_site_aniso_U_23
_atom_site_aniso_U_13
_atom_site_aniso_U_12
Zr1 0.0293(3) 0.0302(3) 0.0219(3) -0.0001(3) -0.0026(2) -0.0008(3)
Zr2 0.0253(3) 0.0401(4) 0.0234(3) 0.0026(3) -0.0011(2) -0.0004(3)
O1 0.033(3) 0.030(2) 0.034(3) -0.002(2) -0.007(2) -0.002(2)
O2 0.038(3) 0.031(2) 0.023(2) 0.0005(19) -0.007(2) 0.005(2)
O3 0.035(2) 0.051(3) 0.021(2) 0.004(2) -0.0014(18) -0.004(2)
O4 0.029(2) 0.051(3) 0.027(2) 0.007(2) -0.004(2) -0.009(2)
O5 0.035(3) 0.027(2) 0.038(3) -0.004(2) -0.008(2) 0.002(2)
O6 0.039(3) 0.029(2) 0.030(2) 0.002(2) -0.005(2) -0.004(2)
C1 0.039(3) 0.030(3) 0.022(3) -0.001(3) -0.004(2) 0.000(3)
C2 0.024(3) 0.027(3) 0.027(3) 0.000(3) -0.004(2) -0.001(3)
O7 0.041(3) 0.031(3) 0.027(2) 0.004(2) -0.005(2) 0.002(2)
C3 0.037(4) 0.051(4) 0.024(3) -0.002(3) -0.003(3) 0.002(3)
O8 0.050(3) 0.045(3) 0.042(3) -0.004(3) 0.011(3) 0.008(3)
O9 0.060(4) 0.039(3) 0.027(3) 0.003(2) -0.011(2) 0.003(3)
C4 0.045(4) 0.047(4) 0.026(4) 0.013(3) -0.006(3) -0.018(4)
O10 0.045(3) 0.060(4) 0.052(3) 0.028(3) -0.011(3) -0.011(3)
O11 0.038(3) 0.055(3) 0.029(2) -0.001(2) 0.004(2) 0.000(3)
C5 0.036(4) 0.039(4) 0.030(3) 0.004(3) -0.004(3) -0.003(3)
O12 0.030(2) 0.047(3) 0.027(2) 0.001(2) -0.0027(19) -0.006(2)
Na1 0.0385(16) 0.0392(16) 0.0354(15) -0.0037(12) -0.0009(12) 0.0068(13)
Na2 0.0452(17) 0.0348(15) 0.0318(14) 0.0045(12) -0.0067(13) -0.0092(13)
Na3 0.0297(14) 0.0405(16) 0.0423(16) -0.0018(13) -0.0012(12) -0.0024(12)
C6 0.042(4) 0.027(3) 0.019(3) 0.003(2) 0.002(3) 0.003(3)
C7 0.042(4) 0.026(3) 0.023(3) -0.001(3) -0.002(3) 0.001(3)
C8 0.041(4) 0.063(5) 0.015(3) -0.010(3) -0.007(3) 0.008(4)
C9 0.057(5) 0.049(5) 0.030(4) -0.003(3) 0.003(3) 0.003(4)
C10 0.048(4) 0.040(4) 0.032(4) 0.004(3) 0.010(3) 0.002(3)
C11 0.038(4) 0.032(3) 0.037(4) 0.001(3) 0.004(3) -0.005(3)
C12 0.035(4) 0.036(4) 0.043(4) 0.000(3) 0.009(3) 0.003(3)
C13 0.036(4) 0.046(5) 0.063(5) 0.005(4) -0.003(4) -0.002(3)
C14 0.043(4) 0.037(4) 0.057(5) 0.000(4) -0.003(4) -0.007(3)
C15 0.036(4) 0.073(7) 0.060(6) -0.008(5) 0.012(4) -0.007(4)
C16 0.085(5) 0.081(5) 0.032(3) 0.002(4) 0.006(4) -0.001(4)
C17 0.090(8) 0.094(8) 0.051(7) -0.004(7) 0.006(7) -0.001(7)
C18 0.093(8) 0.091(7) 0.044(7) 0.005(7) 0.004(7) -0.011(7)
C19 0.091(7) 0.089(8) 0.038(7) -0.001(7) 0.004(7) -0.006(7)
C20 0.087(6) 0.099(7) 0.044(5) 0.005(6) 0.009(5) -0.020(6)
C21 0.099(7) 0.099(7) 0.039(5) 0.006(6) 0.001(6) 0.007(6)
C22 0.095(7) 0.089(6) 0.043(5) -0.009(5) 0.009(6) -0.023(6)
C23 0.035(4) 0.029(3) 0.031(3) 0.006(3) -0.005(3) 0.000(3)
C24 0.038(4) 0.032(4) 0.042(4) 0.007(3) -0.003(3) 0.000(3)
C25 0.042(4) 0.048(5) 0.045(5) 0.010(4) -0.003(4) 0.014(4)
C26 0.048(5) 0.062(6) 0.045(5) 0.009(4) -0.009(4) 0.012(4)
C27 0.045(5) 0.062(5) 0.029(4) 0.004(4) -0.013(3) 0.004(4)
C28 0.034(4) 0.046(4) 0.024(3) 0.005(3) -0.003(3) 0.006(3)
C29 0.048(5) 0.046(5) 0.043(4) 0.003(4) -0.001(4) 0.014(4)
C30 0.072(7) 0.047(5) 0.085(8) -0.022(5) -0.014(6) -0.001(5)
C31 0.057(5) 0.065(6) 0.041(5) 0.000(4) 0.008(4) 0.027(5)
C32 0.080(7) 0.063(6) 0.055(6) 0.002(5) -0.001(5) 0.033(6)
C33 0.070(5) 0.083(5) 0.051(4) 0.015(4) -0.017(4) 0.013(4)
C34A 0.085(7) 0.091(7) 0.067(6) 0.028(6) -0.020(6) 0.002(6)
C35A 0.060(6) 0.086(8) 0.064(7) 0.004(6) -0.020(5) 0.014(6)
C36A 0.077(7) 0.095(7) 0.048(6) 0.010(5) -0.020(5) 0.017(6)
C34B 0.074(7) 0.091(8) 0.067(8) 0.012(7) -0.016(7) 0.015(7)
C35B 0.075(9) 0.088(8) 0.060(9) 0.013(7) -0.022(8) 0.005(7)
C36B 0.075(7) 0.088(8) 0.054(7) 0.016(7) -0.017(7) 0.005(7)
C39 0.034(4) 0.031(3) 0.029(3) -0.005(3) -0.006(3) -0.002(3)
C40 0.034(4) 0.034(4) 0.037(4) -0.003(3) -0.006(3) -0.003(3)
C41 0.048(5) 0.046(5) 0.048(5) -0.015(4) -0.009(4) -0.010(4)
C42 0.059(6) 0.057(5) 0.039(4) -0.015(4) -0.012(4) -0.014(4)
C43 0.049(5) 0.054(5) 0.031(4) 0.000(4) -0.013(3) -0.013(4)
C44 0.041(4) 0.034(4) 0.025(3) -0.004(3) -0.005(3) -0.006(3)
C45 0.044(4) 0.027(4) 0.056(5) -0.002(3) -0.012(4) -0.004(3)
C46 0.047(5) 0.032(4) 0.083(7) 0.004(4) -0.022(5) -0.004(4)
C48 0.069(6) 0.035(4) 0.068(6) 0.004(4) -0.005(5) -0.015(4)
C49 0.090(6) 0.085(6) 0.048(4) -0.020(4) -0.020(4) -0.025(5)
C50 0.093(7) 0.122(8) 0.075(6) -0.013(6) -0.024(6) -0.035(6)
C51 0.106(7) 0.120(8) 0.058(6) -0.035(6) -0.012(5) -0.001(6)
C52 0.111(8) 0.103(7) 0.057(6) -0.009(5) -0.042(6) -0.013(6)
C53 0.027(3) 0.036(3) 0.026(3) 0.006(3) -0.005(3) -0.003(3)
C54 0.026(3) 0.028(3) 0.024(3) 0.001(3) -0.003(2) 0.000(3)
C55 0.028(3) 0.039(4) 0.026(3) 0.001(3) -0.001(2) -0.001(3)
C56 0.028(3) 0.041(4) 0.027(3) -0.002(3) -0.003(2) -0.004(3)
C57 0.026(3) 0.038(4) 0.026(3) 0.002(3) -0.003(3) -0.005(3)
C58 0.034(4) 0.037(4) 0.024(3) 0.002(3) -0.001(3) -0.007(3)
C59 0.031(4) 0.059(5) 0.031(4) 0.009(3) 0.000(3) -0.014(3)
C60 0.040(4) 0.067(6) 0.052(5) 0.025(5) -0.002(4) -0.017(4)
C61 0.035(4) 0.108(9) 0.037(4) -0.013(5) 0.004(3) -0.021(5)
C62 0.031(4) 0.069(6) 0.036(4) 0.007(4) 0.000(3) -0.014(4)
C63A 0.044(5) 0.052(5) 0.034(5) 0.003(5) -0.007(5) -0.005(5)
C64A 0.045(7) 0.052(7) 0.033(7) 0.005(6) -0.008(6) 0.001(7)
C65A 0.052(7) 0.059(6) 0.037(7) -0.003(6) -0.009(7) -0.008(7)
C66A 0.044(6) 0.062(7) 0.040(6) 0.005(6) -0.010(5) -0.004(6)
C63B 0.041(4) 0.050(4) 0.031(4) 0.004(4) -0.008(3) -0.006(4)
C64B 0.046(6) 0.055(6) 0.034(5) 0.006(5) -0.008(5) -0.004(5)
C65B 0.055(6) 0.057(5) 0.040(5) 0.001(4) -0.011(5) -0.010(5)
C66B 0.044(5) 0.064(6) 0.040(5) -0.001(5) -0.006(4) 0.003(5)
C67 0.028(3) 0.032(4) 0.028(3) -0.003(3) -0.002(3) 0.005(3)
C68 0.031(3) 0.031(3) 0.022(3) 0.000(3) -0.001(3) 0.004(3)
C69 0.032(4) 0.027(3) 0.036(4) 0.000(3) -0.004(3) 0.001(3)
C70 0.034(4) 0.029(3) 0.032(3) 0.006(3) 0.001(3) -0.002(3)
C71 0.029(3) 0.033(3) 0.032(4) 0.005(3) 0.000(3) -0.002(3)
C72 0.027(3) 0.035(4) 0.027(3) -0.002(3) -0.004(3) -0.006(3)
C73 0.033(4) 0.033(4) 0.041(4) -0.004(3) -0.008(3) -0.004(3)
C74 0.051(5) 0.034(4) 0.038(4) -0.009(3) -0.005(4) 0.000(3)
C75 0.041(4) 0.041(4) 0.054(5) -0.010(4) -0.019(4) 0.003(4)
C76 0.064(6) 0.032(4) 0.052(5) -0.005(4) -0.007(4) -0.009(4)
C77A 0.049(6) 0.045(6) 0.035(6) 0.006(5) 0.002(5) -0.004(5)
C78A 0.049(7) 0.048(7) 0.040(7) 0.005(7) 0.002(7) -0.003(7)
C79A 0.051(7) 0.046(8) 0.036(8) 0.007(7) 0.001(7) -0.004(7)
C80A 0.049(8) 0.047(7) 0.038(7) 0.005(7) 0.000(8) -0.004(7)
C77B 0.044(4) 0.040(4) 0.030(4) 0.005(3) 0.003(3) -0.007(3)
C78B 0.047(5) 0.051(6) 0.037(4) 0.005(4) 0.006(4) -0.004(4)
C79B 0.057(6) 0.048(5) 0.033(5) 0.010(4) -0.001(4) -0.008(4)
C80B 0.057(6) 0.048(5) 0.041(5) 0.010(4) 0.002(5) 0.004(5)
C81 0.032(3) 0.026(3) 0.024(3) 0.001(3) 0.000(3) -0.002(3)
C82 0.030(3) 0.026(3) 0.038(4) 0.002(3) -0.001(3) -0.001(3)
C83 0.039(4) 0.030(4) 0.036(4) 0.008(3) 0.002(3) 0.001(3)
C84 0.047(5) 0.034(4) 0.044(4) 0.003(3) 0.001(4) 0.012(3)
C85 0.054(5) 0.045(5) 0.036(4) -0.010(3) 0.010(4) 0.007(4)
C86 0.040(4) 0.039(4) 0.028(4) 0.001(3) 0.000(3) 0.007(3)
C87 0.042(4) 0.037(3) 0.043(4) 0.004(3) 0.002(3) 0.009(3)
C88 0.054(5) 0.048(5) 0.092(6) 0.012(4) -0.022(5) -0.003(4)
C89 0.067(5) 0.054(5) 0.055(5) 0.008(4) 0.008(4) 0.030(4)
C90 0.061(5) 0.040(4) 0.041(4) 0.007(3) 0.005(4) 0.004(4)
C91A 0.063(5) 0.071(5) 0.038(4) -0.017(4) 0.003(4) 0.013(5)
C92A 0.070(6) 0.072(5) 0.058(6) -0.020(5) -0.004(5) 0.016(5)
C93A 0.074(6) 0.086(7) 0.043(5) -0.014(6) 0.011(5) 0.006(6)
C94A 0.076(6) 0.077(7) 0.042(5) -0.012(5) -0.003(6) 0.017(6)
C91B 0.069(6) 0.073(6) 0.046(6) -0.014(5) 0.001(5) 0.015(5)
C92B 0.073(8) 0.074(7) 0.055(8) -0.012(7) 0.000(7) 0.013(7)
C93B 0.070(6) 0.074(7) 0.047(7) -0.016(7) 0.004(6) 0.014(7)
C94B 0.071(8) 0.074(8) 0.046(7) -0.011(7) 0.000(7) 0.014(7)
O13A 0.061(5) 0.060(6) 0.044(5) -0.012(5) 0.005(4) 0.008(5)
C95A 0.070(5) 0.063(7) 0.054(6) -0.012(6) 0.009(5) 0.011(6)
C96A 0.075(6) 0.065(7) 0.055(6) -0.014(6) 0.010(5) 0.011(6)
C97A 0.072(6) 0.069(7) 0.059(6) -0.020(6) 0.001(5) 0.011(6)
C98A 0.064(5) 0.066(7) 0.050(6) -0.016(6) -0.001(5) 0.010(6)
O13B 0.062(5) 0.061(6) 0.044(5) -0.011(5) 0.005(4) 0.007(5)
C95B 0.068(5) 0.069(7) 0.057(6) -0.015(6) 0.007(5) 0.015(6)
C96B 0.073(6) 0.071(7) 0.062(6) -0.020(6) 0.006(5) 0.016(6)
C97B 0.070(6) 0.067(7) 0.055(6) -0.019(6) 0.000(5) 0.016(6)
C98B 0.066(5) 0.064(7) 0.047(5) -0.010(6) -0.001(5) 0.013(5)
O14 0.055(3) 0.038(3) 0.069(4) -0.010(3) -0.024(3) 0.012(3)
C99 0.044(4) 0.041(4) 0.051(4) 0.000(3) -0.008(3) -0.001(3)
C100 0.056(5) 0.052(5) 0.060(5) 0.009(4) 0.002(4) 0.010(4)
C101 0.064(6) 0.051(5) 0.082(6) 0.007(5) 0.005(5) 0.010(4)
C102 0.064(5) 0.049(5) 0.099(6) -0.028(5) -0.024(5) 0.011(4)
O15 0.061(4) 0.037(3) 0.054(3) 0.003(3) -0.024(3) -0.008(3)
C103 0.071(5) 0.035(4) 0.069(5) 0.009(4) -0.017(5) -0.008(4)
C104 0.067(5) 0.045(5) 0.076(6) 0.000(4) 0.006(5) -0.007(4)
C105 0.073(6) 0.065(5) 0.048(5) -0.018(4) -0.007(4) 0.005(5)
C106 0.055(5) 0.062(5) 0.041(4) -0.010(4) -0.015(4) -0.001(4)
O16 0.056(3) 0.066(4) 0.031(3) 0.011(3) -0.002(2) -0.011(3)
C107 0.067(5) 0.088(6) 0.040(4) 0.017(4) -0.011(4) -0.013(5)
C108 0.082(6) 0.093(7) 0.054(5) 0.030(5) -0.008(5) -0.003(6)
C109 0.074(5) 0.071(6) 0.039(4) 0.020(4) 0.006(4) -0.005(5)
C110 0.060(5) 0.066(5) 0.044(4) 0.014(4) 0.009(4) -0.003(4)
O17 0.042(3) 0.050(3) 0.082(4) -0.009(3) -0.021(3) 0.005(3)
C111 0.073(6) 0.065(5) 0.128(7) -0.016(5) -0.035(5) -0.012(5)
C112 0.070(6) 0.081(6) 0.146(8) -0.026(6) -0.039(6) 0.006(5)
C113 0.072(5) 0.100(6) 0.092(6) -0.023(5) -0.030(5) 0.020(5)
C114 0.056(4) 0.066(5) 0.065(5) -0.002(4) -0.014(4) 0.016(4)
O18 0.038(3) 0.060(4) 0.052(3) 0.000(3) 0.000(2) 0.009(3)
C115 0.043(4) 0.073(6) 0.047(4) -0.002(4) 0.005(3) 0.011(4)
C116 0.068(5) 0.095(7) 0.067(5) -0.024(5) -0.004(4) 0.024(5)
C117 0.059(5) 0.086(7) 0.075(6) -0.005(5) 0.009(5) 0.023(5)
C118 0.034(3) 0.063(5) 0.072(5) 0.010(4) 0.004(3) -0.001(4)
O19 0.131(7) 0.141(7) 0.118(6) -0.009(6) -0.015(6) -0.002(6)
C119 0.129(8) 0.131(7) 0.122(7) -0.006(6) -0.011(6) -0.005(7)
C120 0.143(8) 0.137(8) 0.129(8) -0.001(7) -0.014(7) 0.005(7)
C121 0.130(8) 0.132(8) 0.117(7) -0.010(7) -0.004(7) 0.006(7)
C122 0.132(8) 0.136(7) 0.121(7) -0.009(6) -0.003(6) 0.016(7)
O20 0.140(8) 0.138(8) 0.125(7) -0.005(7) 0.000(7) 0.000(7)
C123 0.133(8) 0.135(8) 0.121(7) -0.010(7) -0.010(7) -0.002(7)
C124 0.136(8) 0.134(7) 0.124(7) -0.008(6) -0.013(7) -0.003(7)
C125 0.132(7) 0.133(8) 0.122(7) -0.007(6) -0.005(6) 0.005(7)
C126 0.133(8) 0.135(7) 0.123(7) -0.010(6) -0.005(7) 0.004(7)
C127 0.207(12) 0.208(11) 0.207(12) -0.003(8) 0.008(8) -0.001(8)
C128 0.207(11) 0.205(11) 0.202(11) -0.002(7) 0.009(7) -0.003(7)
C129 0.208(11) 0.204(10) 0.204(11) -0.002(7) 0.009(7) -0.002(7)
C130 0.207(11) 0.202(11) 0.201(11) -0.002(7) 0.007(7) -0.003(7)
C131 0.203(12) 0.196(11) 0.197(12) -0.003(8) 0.007(8) -0.002(8)
C132 0.209(12) 0.208(12) 0.206(11) 0.000(8) 0.006(8) -0.002(9)
C133 0.207(11) 0.206(11) 0.206(11) 0.000(7) 0.006(7) -0.002(7)
C134 0.206(11) 0.203(11) 0.203(11) -0.001(7) 0.006(7) -0.003(7)
C135 0.204(11) 0.201(11) 0.200(11) -0.003(7) 0.006(7) -0.003(7)
C136 0.204(12) 0.198(11) 0.198(12) -0.003(8) 0.006(8) -0.001(8)
C137 0.063(6) 0.043(5) 0.046(5) 0.004(4) 0.002(4) -0.016(4)

loop_
_atom_type_symbol
_atom_type_description
_atom_type_scat_dispersion_real
_atom_type_scat_dispersion_imag
_atom_type_scat_source
C C 0.0033 0.0016 'International Tables Vol C Tables 4.2.6.8 and 6.1.1.4'
H H 0.0000 0.0000 'International Tables Vol C Tables 4.2.6.8 and 6.1.1.4'
O O 0.0106 0.0060 'International Tables Vol C Tables 4.2.6.8 and 6.1.1.4'
Zr Zr -2.9673 0.5597 'International Tables Vol C Tables 4.2.6.8 and 6.1.1.4'
Na Na 0.0362 0.0249 'International Tables Vol C Tables 4.2.6.8 and 6.1.1.4'

loop_
_geom_angle_atom_site_label_1
_geom_angle_atom_site_label_2
_geom_angle_atom_site_label_3
_geom_angle
O1 Zr1 O2 140.89(19)
O1 Zr1 O3 92.8(2)
O2 Zr1 O3 96.1(2)
O1 Zr1 O11 80.9(2)
O2 Zr1 O11 85.5(2)
O3 Zr1 O11 171.54(19)
O1 Zr1 O7 70.32(18)
O2 Zr1 O7 148.73(18)
O3 Zr1 O7 76.03(18)
O11 Zr1 O7 106.77(19)
O1 Zr1 C1 73.0(2)
O2 Zr1 C1 72.7(2)
O3 Zr1 C1 75.2(2)
O11 Zr1 C1 97.4(2)
O7 Zr1 C1 131.5(2)
O1 Zr1 O9 148.11(19)
O2 Zr1 O9 70.26(19)
O3 Zr1 O9 72.7(2)
O11 Zr1 O9 115.5(2)
O7 Zr1 O9 78.54(18)
C1 Zr1 O9 127.1(2)
O1 Zr1 O10 126.56(19)
O2 Zr1 O10 80.57(18)
O3 Zr1 O10 119.55(18)
O11 Zr1 O10 68.90(18)
O7 Zr1 O10 77.51(18)
C1 Zr1 O10 151.0(2)
O9 Zr1 O10 49.14(18)
O1 Zr1 Na2 141.44(15)
O2 Zr1 Na2 46.95(15)
O3 Zr1 Na2 52.76(16)
O11 Zr1 Na2 131.04(16)
O7 Zr1 Na2 110.49(14)
C1 Zr1 Na2 80.76(19)
O9 Zr1 Na2 46.39(13)
O10 Zr1 Na2 89.31(14)
O1 Zr1 Na1 44.34(15)
O2 Zr1 Na1 144.47(15)
O3 Zr1 Na1 52.47(16)
O11 Zr1 Na1 123.13(17)
O7 Zr1 Na1 49.36(13)
C1 Zr1 Na1 82.17(18)
O9 Zr1 Na1 108.54(15)
O10 Zr1 Na1 126.80(14)
Na2 Zr1 Na1 105.23(8)
O4 Zr2 O5 110.7(2)
O4 Zr2 O6 133.2(2)
O5 Zr2 O6 93.1(2)
O4 Zr2 O8 84.8(2)
O5 Zr2 O8 162.7(2)
O6 Zr2 O8 80.6(2)
O4 Zr2 O10 77.1(2)
O5 Zr2 O10 93.2(2)
O6 Zr2 O10 143.1(2)
O8 Zr2 O10 82.7(2)
O4 Zr2 O12 150.01(18)
O5 Zr2 O12 75.05(18)
O6 Zr2 O12 73.55(18)
O8 Zr2 O12 87.7(2)
O10 Zr2 O12 73.11(19)
O4 Zr2 C2 73.40(19)
O5 Zr2 C2 76.2(2)
O6 Zr2 C2 74.3(2)
O8 Zr2 C2 116.9(2)
O10 Zr2 C2 142.4(2)
O12 Zr2 C2 135.01(18)
O4 Zr2 Na3 156.62(16)
O5 Zr2 Na3 48.78(15)
O6 Zr2 Na3 51.08(15)
O8 Zr2 Na3 117.30(17)
O10 Zr2 Na3 111.32(16)
O12 Zr2 Na3 46.32(13)
C2 Zr2 Na3 88.83(15)
C39 O1 Zr1 120.7(4)
C39 O1 Na1 113.8(4)
Zr1 O1 Na1 97.2(2)
C23 O2 Zr1 122.2(4)
C23 O2 Na2 109.9(4)
Zr1 O2 Na2 93.9(2)
C6 O3 Zr1 123.3(4)
C6 O3 Na2 91.2(4)
Zr1 O3 Na2 87.72(19)
C6 O3 Na1 91.7(4)
Zr1 O3 Na1 88.36(19)
Na2 O3 Na1 176.0(2)
C53 O4 Zr2 123.9(4)
C82 O5 Zr2 120.5(4)
C82 O5 Na3 112.5(4)
Zr2 O5 Na3 91.90(19)
C68 O6 Zr2 123.5(4)
C68 O6 Na3 107.9(4)
Zr2 O6 Na3 89.14(19)
C28 C1 C44 114.1(6)
C28 C1 C7 111.0(6)
C44 C1 C7 110.8(6)
C28 C1 Zr1 107.4(4)
C44 C1 Zr1 106.4(4)
C7 C1 Zr1 106.6(4)
C81 C2 C54 112.3(6)
C81 C2 C67 110.1(5)
C54 C2 C67 114.0(5)
C81 C2 Zr2 104.2(4)
C54 C2 Zr2 107.2(4)
C67 C2 Zr2 108.5(4)
C3 O7 Zr1 130.2(5)
C3 O7 Na1 124.6(5)
Zr1 O7 Na1 85.96(17)
O7 C3 O8 130.8(8)
C3 O8 Zr2 141.0(6)
C4 O9 Na2 136.6(5)
C4 O9 Zr1 102.6(5)
Na2 O9 Zr1 86.16(18)
O9 C4 O10 116.9(8)
C4 O10 Zr2 128.6(5)
C4 O10 Zr1 90.1(5)
Zr2 O10 Zr1 125.8(3)
C5 O11 Zr1 150.7(5)
O12 C5 O11 126.2(7)
C5 O12 Zr2 139.7(5)
C5 O12 Na3 131.1(5)
Zr2 O12 Na3 87.91(17)
O14 Na1 O13B 91.9(11)
O14 Na1 O1 132.9(3)
O13B Na1 O1 107.2(7)
O14 Na1 O13A 93.2(11)
O1 Na1 O13A 107.5(7)
O14 Na1 O7 93.6(2)
O13B Na1 O7 170.2(7)
O1 Na1 O7 63.24(18)
O13A Na1 O7 170.7(7)
O14 Na1 O3 133.7(2)
O13B Na1 O3 116.9(14)
O1 Na1 O3 74.74(18)
O13A Na1 O3 114.8(14)
O7 Na1 O3 64.11(16)
O14 Na1 C6 140.9(3)
O13B Na1 C6 90.0(14)
O1 Na1 C6 83.0(2)
O13A Na1 C6 87.8(14)
O7 Na1 C6 90.87(18)
O3 Na1 C6 26.96(15)
O14 Na1 Zr1 138.2(2)
O13B Na1 Zr1 129.3(10)
O1 Na1 Zr1 38.48(13)
O13A Na1 Zr1 128.2(11)
O7 Na1 Zr1 44.68(12)
O3 Na1 Zr1 39.17(11)
C6 Na1 Zr1 57.72(13)
O15 Na2 O16 86.3(2)
O15 Na2 O9 95.7(2)
O16 Na2 O9 174.1(3)
O15 Na2 O2 137.5(2)
O16 Na2 O2 109.0(2)
O9 Na2 O2 65.95(19)
O15 Na2 O3 132.4(2)
O16 Na2 O3 117.6(2)
O9 Na2 O3 64.95(18)
O2 Na2 O3 76.16(17)
O15 Na2 C6 135.8(3)
O16 Na2 C6 90.4(2)
O9 Na2 C6 92.0(2)
O2 Na2 C6 84.9(2)
O3 Na2 C6 27.15(15)
O15 Na2 Zr1 143.08(19)
O16 Na2 Zr1 130.58(19)
O9 Na2 Zr1 47.45(14)
O2 Na2 Zr1 39.15(12)
O3 Na2 Zr1 39.52(11)
C6 Na2 Zr1 58.18(14)
O18 Na3 O17 88.2(3)
O18 Na3 O12 177.9(2)
O17 Na3 O12 93.9(2)
O18 Na3 O5 110.9(2)
O17 Na3 O5 129.5(2)
O12 Na3 O5 67.97(19)
O18 Na3 O6 112.5(2)
O17 Na3 O6 141.7(2)
O12 Na3 O6 65.59(18)
O5 Na3 O6 74.34(18)
O18 Na3 Zr2 132.22(19)
O17 Na3 Zr2 138.9(2)
O12 Na3 Zr2 45.77(12)
O5 Na3 Zr2 39.32(12)
O6 Na3 Zr2 39.78(12)
O3 C6 C7 116.8(6)
O3 C6 C11 120.9(6)
C7 C6 C11 122.3(6)
O3 C6 Na2 61.6(3)
C7 C6 Na2 100.5(4)
C11 C6 Na2 105.8(4)
O3 C6 Na1 61.3(3)
C7 C6 Na1 102.2(4)
C11 C6 Na1 104.7(4)
Na2 C6 Na1 122.9(2)
C8 C7 C6 119.2(6)
C8 C7 C1 122.7(6)
C6 C7 C1 118.1(5)
C7 C8 C9 120.7(7)
C10 C9 C8 117.7(7)
C10 C9 C16 122.2(8)
C8 C9 C16 120.0(8)
C9 C10 C11 124.0(7)
C10 C11 C6 116.0(7)
C10 C11 C12 122.0(7)
C6 C11 C12 122.0(6)
C15 C12 C14 107.7(7)
C15 C12 C11 111.9(7)
C14 C12 C11 111.3(6)
C15 C12 C13 108.2(7)
C14 C12 C13 107.3(7)
C11 C12 C13 110.3(6)
C22 C16 C9 108.9(9)
C18 C16 C9 110.5(15)
C22 C16 C20 111.0(10)
C9 C16 C20 111.6(9)
C18 C16 C19 109.8(14)
C9 C16 C19 113.4(13)
C22 C16 C21 110.6(10)
C9 C16 C21 109.1(9)
C20 C16 C21 105.6(9)
C18 C16 C17 108.3(14)
C9 C16 C17 108.8(15)
C19 C16 C17 105.8(14)
O2 C23 C28 116.3(6)
O2 C23 C24 121.2(6)
C28 C23 C24 122.5(7)
C25 C24 C23 116.7(7)
C25 C24 C29 122.5(7)
C23 C24 C29 120.9(7)
C26 C25 C24 122.8(7)
C27 C26 C25 118.3(8)
C27 C26 C33 121.9(8)
C25 C26 C33 119.7(8)
C26 C27 C28 122.3(8)
C23 C28 C27 117.2(7)
C23 C28 C1 115.4(6)
C27 C28 C1 127.3(7)
C30 C29 C32 107.2(8)
C30 C29 C31 110.6(8)
C32 C29 C31 108.4(7)
C30 C29 C24 111.3(7)
C32 C29 C24 110.5(7)
C31 C29 C24 108.9(7)
C36A C33 C34A 112.3(10)
C34B C33 C35B 110.8(16)
C34B C33 C36B 109(2)
C35B C33 C36B 107.4(15)
C34B C33 C26 114.2(16)
C36A C33 C26 113.4(9)
C34A C33 C26 108.1(10)
C35B C33 C26 108.9(15)
C36B C33 C26 106.5(14)
C36A C33 C35A 106.8(10)
C34A C33 C35A 107.2(10)
C26 C33 C35A 108.7(9)
O1 C39 C40 120.9(6)
O1 C39 C44 116.4(6)
C40 C39 C44 122.7(6)
C39 C40 C41 115.5(7)
C39 C40 C45 122.2(6)
C41 C40 C45 122.4(7)
C42 C41 C40 124.0(8)
C41 C42 C43 118.3(8)
C41 C42 C49 120.0(9)
C43 C42 C49 121.6(9)
C42 C43 C44 121.9(8)
C43 C44 C39 117.3(7)
C43 C44 C1 127.4(7)
C39 C44 C1 115.2(6)
C46 C45 C40 110.0(7)
C46 C45 C48 107.5(7)
C40 C45 C48 112.1(7)
C46 C45 C137 109.5(8)
C40 C45 C137 109.4(6)
C48 C45 C137 108.3(7)
C50 C49 C51 111.4(11)
C50 C49 C42 112.4(10)
C51 C49 C42 109.7(10)
C50 C49 C52 106.2(11)
C51 C49 C52 104.6(11)
C42 C49 C52 112.2(9)
O4 C53 C58 122.3(6)
O4 C53 C54 115.7(6)
C58 C53 C54 122.1(6)
C55 C54 C53 117.9(6)
C55 C54 C2 126.6(5)
C53 C54 C2 115.4(5)
C56 C55 C54 122.3(6)
C55 C56 C57 117.5(6)
C55 C56 C63A 121.5(11)
C57 C56 C63A 120.6(11)
C55 C56 C63B 122.5(7)
C57 C56 C63B 119.9(7)
C58 C57 C56 123.2(6)
C57 C58 C53 117.0(6)
C57 C58 C59 120.1(6)
C53 C58 C59 122.9(6)
C58 C59 C62 113.6(6)
C58 C59 C61 109.7(6)
C62 C59 C61 106.8(7)
C58 C59 C60 109.6(7)
C62 C59 C60 107.1(6)
C61 C59 C60 109.9(7)
C56 C63A C64A 112(3)
C56 C63A C66A 112(2)
C64A C63A C66A 108(2)
C56 C63A C65A 108(2)
C64A C63A C65A 109(2)
C66A C63A C65A 107.5(19)
C64B C63B C65B 108.5(12)
C64B C63B C66B 109.1(12)
C65B C63B C66B 108.6(12)
C64B C63B C56 111.5(13)
C65B C63B C56 107.4(12)
C66B C63B C56 111.5(12)
C72 C67 C68 118.4(7)
C72 C67 C2 126.5(6)
C68 C67 C2 115.0(6)
O6 C68 C67 117.9(6)
O6 C68 C69 120.6(6)
C67 C68 C69 121.5(6)
C70 C69 C68 116.6(6)
C70 C69 C73 121.8(6)
C68 C69 C73 121.6(6)
C71 C70 C69 123.1(6)
C72 C71 C70 117.4(6)
C72 C71 C77A 119.6(16)
C70 C71 C77A 123.0(15)
C72 C71 C77B 122.6(7)
C70 C71 C77B 120.0(7)
C67 C72 C71 122.8(7)
C69 C73 C75 110.3(6)
C69 C73 C74 109.8(6)
C75 C73 C74 109.7(7)
C69 C73 C76 112.3(6)
C75 C73 C76 107.6(7)
C74 C73 C76 107.1(6)
C80A C77A C78A 110(2)
C80A C77A C79A 110(2)
C78A C77A C79A 109(2)
C80A C77A C71 111(3)
C78A C77A C71 106(3)
C79A C77A C71 110(3)
C78B C77B C80B 109.1(9)
C78B C77B C79B 108.3(9)
C80B C77B C79B 108.3(9)
C78B C77B C71 108.2(8)
C80B C77B C71 111.2(9)
C79B C77B C71 111.7(9)
C82 C81 C86 117.9(7)
C82 C81 C2 118.8(6)
C86 C81 C2 123.3(6)
O5 C82 C83 120.8(6)
O5 C82 C81 116.8(6)
C83 C82 C81 122.4(7)
C84 C83 C82 117.8(7)
C84 C83 C87 120.6(7)
C82 C83 C87 121.5(7)
C83 C84 C85 122.5(7)
C84 C85 C86 118.3(7)
C84 C85 C91B 117.0(15)
C86 C85 C91B 124.3(15)
C84 C85 C91A 119.9(9)
C86 C85 C91A 121.7(9)
C85 C86 C81 121.1(7)
C90 C87 C89 106.7(7)
C90 C87 C83 109.9(7)
C89 C87 C83 112.6(7)
C90 C87 C88 109.2(8)
C89 C87 C88 106.6(8)
C83 C87 C88 111.7(7)
C93A C91A C85 110.5(12)
C93A C91A C94A 112.9(12)
C85 C91A C94A 111.2(14)
C93A C91A C92A 108.0(11)
C85 C91A C92A 108.8(12)
C94A C91A C92A 105.2(11)
C85 C91B C93B 108(3)
C85 C91B C94B 108(4)
C93B C91B C94B 109(2)
C85 C91B C92B 111(3)
C93B C91B C92B 110(2)
C94B C91B C92B 110(2)
C95A O13A C98A 105.3(17)
C95A O13A Na1 122.0(19)
C98A O13A Na1 128.6(16)
O13A C95A C96A 108.2(16)
C95A C96A C97A 103.7(14)
C98A C97A C96A 104.3(15)
O13A C98A C97A 103.1(16)
C95B O13B C98B 103.2(17)
C95B O13B Na1 125.1(17)
C98B O13B Na1 125(2)
O13B C95B C96B 107.2(17)
C97B C96B C95B 103.8(14)
C96B C97B C98B 104.5(14)
O13B C98B C97B 106.7(17)
C99 O14 C102 107.6(7)
C99 O14 Na1 120.9(5)
C102 O14 Na1 129.3(6)
O14 C99 C100 105.8(7)
C99 C100 C101 98.7(8)
C102 C101 C100 104.7(8)
O14 C102 C101 106.4(8)
C103 O15 C106 105.4(6)
C103 O15 Na2 126.2(5)
C106 O15 Na2 124.4(5)
O15 C103 C104 104.2(7)
C105 C104 C103 101.1(8)
C106 C105 C104 105.4(7)
O15 C106 C105 106.6(7)
C107 O16 C110 107.5(7)
C107 O16 Na2 128.9(5)
C110 O16 Na2 118.5(5)
O16 C107 C108 105.3(8)
C107 C108 C109 104.9(9)
C108 C109 C110 105.0(8)
O16 C110 C109 106.3(8)
C114 O17 C111 110.5(8)
C114 O17 Na3 131.1(6)
C111 O17 Na3 118.3(6)
O17 C111 C112 105.3(11)
C113 C112 C111 107.4(11)
C114 C113 C112 102.8(10)
O17 C114 C113 108.1(10)
C118 O18 C115 107.9(7)
C118 O18 Na3 130.6(5)
C115 O18 Na3 116.7(5)
O18 C115 C116 105.9(7)
C117 C116 C115 106.3(9)
C116 C117 C118 102.3(9)
O18 C118 C117 106.3(7)
C119 O19 C122 94.3(17)
O19 C119 C120 99.4(17)
C121 C120 C119 92.3(18)
C120 C121 C122 105.5(16)
O19 C122 C121 105.0(16)
C126 O20 C123 109(2)
O20 C123 C124 108(2)
C123 C124 C125 102(2)
C124 C125 C126 106(2)
O20 C126 C125 106.1(19)
C127 C128 C129 118(5)
C130 C129 C128 119(5)
C129 C130 C131 128(5)
C132 C133 C134 115(5)
C135 C134 C133 119(6)
C134 C135 C136 129(6)

loop_
_geom_bond_atom_site_label_1
_geom_bond_atom_site_label_2
_geom_bond_distance
Zr1 O1 2.080(5)
Zr1 O2 2.083(5)
Zr1 O3 2.096(5)
Zr1 O11 2.161(5)
Zr1 O7 2.338(5)
Zr1 C1 2.390(6)
Zr1 O9 2.431(6)
Zr1 O10 2.661(7)
Zr1 Na2 3.292(3)
Zr1 Na1 3.317(3)
Zr2 O4 2.057(5)
Zr2 O5 2.061(5)
Zr2 O6 2.080(5)
Zr2 O8 2.205(5)
Zr2 O10 2.267(6)
Zr2 O12 2.331(5)
Zr2 C2 2.373(6)
Zr2 Na3 3.251(3)
O1 C39 1.362(8)
O1 Na1 2.337(6)
O2 C23 1.361(8)
O2 Na2 2.411(6)
O3 C6 1.361(7)
O3 Na2 2.623(6)
O3 Na1 2.632(6)
O4 C53 1.365(8)
O5 C82 1.375(9)
O5 Na3 2.446(6)
O6 C68 1.358(8)
O6 Na3 2.530(6)
C1 C28 1.520(10)
C1 C44 1.522(10)
C1 C7 1.531(9)
C2 C81 1.522(9)
C2 C54 1.531(8)
C2 C67 1.541(10)
O7 C3 1.229(9)
O7 Na1 2.523(6)
C3 O8 1.258(9)
O9 C4 1.226(9)
O9 Na2 2.389(6)
C4 O10 1.270(9)
O11 C5 1.268(8)
C5 O12 1.252(8)
O12 Na3 2.352(5)
Na1 O14 2.319(6)
Na1 O13B 2.32(2)
Na1 O13A 2.34(2)
Na1 C6 2.999(7)
Na2 O15 2.281(6)
Na2 O16 2.320(6)
Na2 C6 2.980(7)
Na3 O18 2.314(7)
Na3 O17 2.336(6)
C6 C7 1.409(9)
C6 C11 1.411(10)
C7 C8 1.369(8)
C8 C9 1.442(11)
C9 C10 1.371(12)
C9 C16 1.522(11)
C10 C11 1.403(10)
C11 C12 1.544(11)
C12 C15 1.529(11)
C12 C14 1.537(11)
C12 C13 1.549(11)
C16 C22 1.509(14)
C16 C18 1.513(19)
C16 C20 1.544(14)
C16 C19 1.552(18)
C16 C21 1.565(15)
C16 C17 1.575(19)
C23 C28 1.402(10)
C23 C24 1.411(10)
C24 C25 1.399(11)
C24 C29 1.545(11)
C25 C26 1.389(13)
C26 C27 1.384(12)
C26 C33 1.543(12)
C27 C28 1.406(10)
C29 C30 1.519(13)
C29 C32 1.527(12)
C29 C31 1.533(12)
C33 C34B 1.504(19)
C33 C36A 1.509(15)
C33 C34A 1.527(15)
C33 C35B 1.532(19)
C33 C36B 1.540(19)
C33 C35A 1.560(14)
C39 C40 1.407(10)
C39 C44 1.409(10)
C40 C41 1.411(11)
C40 C45 1.532(11)
C41 C42 1.366(13)
C42 C43 1.391(12)
C42 C49 1.545(12)
C43 C44 1.400(10)
C45 C46 1.523(11)
C45 C48 1.533(11)
C45 C137 1.542(12)
C49 C50 1.503(17)
C49 C51 1.506(18)
C49 C52 1.552(17)
C53 C58 1.401(9)
C53 C54 1.408(8)
C54 C55 1.396(8)
C55 C56 1.387(8)
C56 C57 1.402(9)
C56 C63A 1.52(4)
C56 C63B 1.55(2)
C57 C58 1.394(9)
C58 C59 1.524(9)
C59 C62 1.537(9)
C59 C61 1.538(11)
C59 C60 1.545(11)
C63A C64A 1.53(2)
C63A C66A 1.53(2)
C63A C65A 1.54(2)
C63B C64B 1.528(14)
C63B C65B 1.533(15)
C63B C66B 1.539(14)
C67 C72 1.380(10)
C67 C68 1.403(10)
C68 C69 1.408(10)
C69 C70 1.404(10)
C69 C73 1.520(10)
C70 C71 1.395(10)
C71 C72 1.381(10)
C71 C77A 1.55(3)
C71 C77B 1.547(11)
C73 C75 1.532(10)
C73 C74 1.539(10)
C73 C76 1.549(10)
C77A C80A 1.46(4)
C77A C78A 1.47(4)
C77A C79A 1.47(4)
C77B C78B 1.528(13)
C77B C80B 1.532(13)
C77B C79B 1.536(13)
C81 C82 1.393(10)
C81 C86 1.411(10)
C82 C83 1.391(10)
C83 C84 1.387(11)
C83 C87 1.535(11)
C84 C85 1.391(12)
C85 C86 1.397(11)
C85 C91B 1.54(5)
C85 C91A 1.549(19)
C87 C90 1.524(11)
C87 C89 1.528(11)
C87 C88 1.545(12)
C91A C93A 1.538(15)
C91A C94A 1.561(15)
C91A C92A 1.562(16)
C91B C93B 1.54(2)
C91B C94B 1.55(2)
C91B C92B 1.55(2)
O13A C95A 1.43(2)
O13A C98A 1.439(18)
C95A C96A 1.490(19)
C96A C97A 1.513(19)
C97A C98A 1.500(19)
O13B C95B 1.417(18)
O13B C98B 1.43(2)
C95B C96B 1.498(19)
C96B C97B 1.494(19)
C97B C98B 1.502(18)
O14 C99 1.422(10)
O14 C102 1.450(11)
C99 C100 1.513(12)
C100 C101 1.525(14)
C101 C102 1.488(15)
O15 C103 1.419(10)
O15 C106 1.430(9)
C103 C104 1.537(13)
C104 C105 1.521(13)
C105 C106 1.514(11)
O16 C107 1.430(11)
O16 C110 1.442(10)
C107 C108 1.491(14)
C108 C109 1.495(15)
C109 C110 1.530(12)
O17 C114 1.427(11)
O17 C111 1.430(13)
C111 C112 1.503(16)
C112 C113 1.49(2)
C113 C114 1.491(15)
O18 C118 1.422(10)
O18 C115 1.450(11)
C115 C116 1.492(12)
C116 C117 1.448(13)
C117 C118 1.503(14)
O19 C119 1.43(2)
O19 C122 1.45(2)
C119 C120 1.56(2)
C120 C121 1.46(2)
C121 C122 1.52(2)
O20 C126 1.41(2)
O20 C123 1.42(2)
C123 C124 1.47(2)
C124 C125 1.51(2)
C125 C126 1.51(2)
C127 C128 1.39(3)
C128 C129 1.42(3)
C129 C130 1.38(3)
C130 C131 1.41(3)
C132 C133 1.41(3)
C133 C134 1.42(3)
C134 C135 1.38(3)
C135 C136 1.41(3)

loop_
_geom_torsion_atom_site_label_1
_geom_torsion_atom_site_label_2
_geom_torsion_atom_site_label_3
_geom_torsion_atom_site_label_4
_geom_torsion
Zr1 O7 C3 O8 -19.0(13)
Na1 O7 C3 O8 -137.0(8)
O7 C3 O8 Zr2 -44.2(14)
Na2 O9 C4 O10 109.2(8)
Zr1 O9 C4 O10 11.3(8)
O9 C4 O10 Zr2 128.5(7)
O9 C4 O10 Zr1 -10.1(7)
Zr1 O11 C5 O12 -10.4(16)
O11 C5 O12 Zr2 12.5(13)
O11 C5 O12 Na3 175.1(5)
Zr1 O3 C6 C7 0.4(8)
Na2 O3 C6 C7 -87.7(6)
Na1 O3 C6 C7 89.6(6)
Zr1 O3 C6 C11 -179.7(5)
Na2 O3 C6 C11 92.2(6)
Na1 O3 C6 C11 -90.6(6)
Zr1 O3 C6 Na2 88.1(4)
Na1 O3 C6 Na2 177.3(2)
Zr1 O3 C6 Na1 -89.2(4)
Na2 O3 C6 Na1 -177.3(2)
O3 C6 C7 C8 -178.6(7)
C11 C6 C7 C8 1.6(10)
Na2 C6 C7 C8 118.0(6)
Na1 C6 C7 C8 -114.7(7)
O3 C6 C7 C1 0.0(9)
C11 C6 C7 C1 -179.9(6)
Na2 C6 C7 C1 -63.4(6)
Na1 C6 C7 C1 63.8(6)
C28 C1 C7 C8 -65.1(9)
C44 C1 C7 C8 62.9(9)
Zr1 C1 C7 C8 178.2(6)
C28 C1 C7 C6 116.4(7)
C44 C1 C7 C6 -115.6(6)
Zr1 C1 C7 C6 -0.3(7)
C6 C7 C8 C9 -4.1(12)
C1 C7 C8 C9 177.4(7)
C7 C8 C9 C10 4.2(12)
C7 C8 C9 C16 -179.0(8)
C8 C9 C10 C11 -1.7(13)
C16 C9 C10 C11 -178.4(8)
C9 C10 C11 C6 -0.7(12)
C9 C10 C11 C12 179.8(8)
O3 C6 C11 C10 -179.0(6)
C7 C6 C11 C10 0.8(10)
Na2 C6 C11 C10 -113.0(6)
Na1 C6 C11 C10 115.9(6)
O3 C6 C11 C12 0.4(10)
C7 C6 C11 C12 -179.7(6)
Na2 C6 C11 C12 66.5(7)
Na1 C6 C11 C12 -64.6(7)
C10 C11 C12 C15 0.2(11)
C6 C11 C12 C15 -179.3(7)
C10 C11 C12 C14 120.7(8)
C6 C11 C12 C14 -58.8(9)
C10 C11 C12 C13 -120.3(8)
C6 C11 C12 C13 60.2(9)
C10 C9 C16 C22 113.1(11)
C8 C9 C16 C22 -63.5(12)
C10 C9 C16 C18 -65.2(18)
C8 C9 C16 C18 118.2(17)
C10 C9 C16 C20 -9.8(13)
C8 C9 C16 C20 173.6(10)
C10 C9 C16 C19 171.0(16)
C8 C9 C16 C19 -5.6(18)
C10 C9 C16 C21 -126.1(11)
C8 C9 C16 C21 57.3(12)
C10 C9 C16 C17 53.6(17)
C8 C9 C16 C17 -123.0(16)
Zr1 O2 C23 C28 -23.7(8)
Na2 O2 C23 C28 84.6(6)
Zr1 O2 C23 C24 157.3(5)
Na2 O2 C23 C24 -94.4(7)
O2 C23 C24 C25 174.4(7)
C28 C23 C24 C25 -4.5(11)
O2 C23 C24 C29 -6.4(11)
C28 C23 C24 C29 174.7(7)
C23 C24 C25 C26 -0.4(13)
C29 C24 C25 C26 -179.5(8)
C24 C25 C26 C27 3.2(14)
C24 C25 C26 C33 -175.5(8)
C25 C26 C27 C28 -1.4(14)
C33 C26 C27 C28 177.3(9)
O2 C23 C28 C27 -172.8(7)
C24 C23 C28 C27 6.2(11)
O2 C23 C28 C1 4.1(10)
C24 C23 C28 C1 -176.9(7)
C26 C27 C28 C23 -3.2(13)
C26 C27 C28 C1 -179.7(8)
C44 C1 C28 C23 130.2(7)
C7 C1 C28 C23 -103.7(7)
Zr1 C1 C28 C23 12.5(8)
C44 C1 C28 C27 -53.3(10)
C7 C1 C28 C27 72.9(10)
Zr1 C1 C28 C27 -170.9(7)
C25 C24 C29 C30 -119.1(9)
C23 C24 C29 C30 61.8(10)
C25 C24 C29 C32 -0.2(12)
C23 C24 C29 C32 -179.3(8)
C25 C24 C29 C31 118.8(8)
C23 C24 C29 C31 -60.3(10)
C27 C26 C33 C34B 158(2)
C25 C26 C33 C34B -23(2)
C27 C26 C33 C36A 2.4(15)
C25 C26 C33 C36A -178.9(11)
C27 C26 C33 C34A -122.8(12)
C25 C26 C33 C34A 55.9(13)
C27 C26 C33 C35B 33.8(19)
C25 C26 C33 C35B -147.5(17)
C27 C26 C33 C36B -82(2)
C25 C26 C33 C36B 96.9(19)
C27 C26 C33 C35A 121.1(12)
C25 C26 C33 C35A -60.2(13)
Zr1 O1 C39 C40 -153.5(6)
Na1 O1 C39 C40 91.6(7)
Zr1 O1 C39 C44 27.0(8)
Na1 O1 C39 C44 -87.9(7)
O1 C39 C40 C41 -174.5(7)
C44 C39 C40 C41 4.9(11)
O1 C39 C40 C45 7.0(11)
C44 C39 C40 C45 -173.5(7)
C39 C40 C41 C42 -1.2(13)
C45 C40 C41 C42 177.3(9)
C40 C41 C42 C43 -1.0(15)
C40 C41 C42 C49 174.6(9)
C41 C42 C43 C44 -0.5(15)
C49 C42 C43 C44 -176.0(10)
C42 C43 C44 C39 4.0(13)
C42 C43 C44 C1 -179.6(8)
O1 C39 C44 C43 173.2(7)
C40 C39 C44 C43 -6.3(12)
O1 C39 C44 C1 -3.7(10)
C40 C39 C44 C1 176.8(7)
C28 C1 C44 C43 49.5(10)
C7 C1 C44 C43 -76.8(10)
Zr1 C1 C44 C43 167.7(7)
C28 C1 C44 C39 -134.0(7)
C7 C1 C44 C39 99.7(7)
Zr1 C1 C44 C39 -15.8(8)
C39 C40 C45 C46 -62.6(10)
C41 C40 C45 C46 119.1(9)
C39 C40 C45 C48 177.8(8)
C41 C40 C45 C48 -0.5(11)
C39 C40 C45 C137 57.7(10)
C41 C40 C45 C137 -120.6(8)
C41 C42 C49 C50 48.1(16)
C43 C42 C49 C50 -136.4(12)
C41 C42 C49 C51 -76.4(14)
C43 C42 C49 C51 99.0(13)
C41 C42 C49 C52 167.8(11)
C43 C42 C49 C52 -16.8(16)
Zr2 O4 C53 C58 162.5(5)
Zr2 O4 C53 C54 -16.4(9)
O4 C53 C54 C55 -179.2(6)
C58 C53 C54 C55 1.8(11)
O4 C53 C54 C2 -2.2(9)
C58 C53 C54 C2 178.8(7)
C81 C2 C54 C55 78.0(9)
C67 C2 C54 C55 -48.1(9)
Zr2 C2 C54 C55 -168.1(6)
C81 C2 C54 C53 -98.6(7)
C67 C2 C54 C53 135.3(6)
Zr2 C2 C54 C53 15.3(7)
C53 C54 C55 C56 -1.5(11)
C2 C54 C55 C56 -178.1(7)
C54 C55 C56 C57 1.2(11)
C54 C55 C56 C63A 174.4(13)
C54 C55 C56 C63B -179.9(9)
C55 C56 C57 C58 -1.2(11)
C63A C56 C57 C58 -174.5(13)
C63B C56 C57 C58 179.8(9)
C56 C57 C58 C53 1.6(11)
C56 C57 C58 C59 -178.7(7)
O4 C53 C58 C57 179.2(6)
C54 C53 C58 C57 -1.9(11)
O4 C53 C58 C59 -0.5(11)
C54 C53 C58 C59 178.4(7)
C57 C58 C59 C62 5.5(11)
C53 C58 C59 C62 -174.8(7)
C57 C58 C59 C61 124.9(8)
C53 C58 C59 C61 -55.4(10)
C57 C58 C59 C60 -114.3(8)
C53 C58 C59 C60 65.4(9)
C55 C56 C63A C64A 41(2)
C57 C56 C63A C64A -146.4(16)
C63B C56 C63A C64A -63(16)
C55 C56 C63A C66A 162.4(16)
C57 C56 C63A C66A -25(2)
C63B C56 C63A C66A 59(16)
C55 C56 C63A C65A -79(2)
C57 C56 C63A C65A 93.7(18)
C63B C56 C63A C65A 178(17)
C55 C56 C63B C64B 12.8(15)
C57 C56 C63B C64B -168.3(10)
C63A C56 C63B C64B 93(16)
C55 C56 C63B C65B -106.0(12)
C57 C56 C63B C65B 73.0(12)
C63A C56 C63B C65B -26(16)
C55 C56 C63B C66B 135.1(11)
C57 C56 C63B C66B -46.0(14)
C63A C56 C63B C66B -145(17)
C81 C2 C67 C72 -64.5(9)
C54 C2 C67 C72 62.7(9)
Zr2 C2 C67 C72 -178.0(6)
C81 C2 C67 C68 111.4(6)
C54 C2 C67 C68 -121.4(6)
Zr2 C2 C67 C68 -2.1(7)
Zr2 O6 C68 C67 11.6(8)
Na3 O6 C68 C67 -89.6(6)
Zr2 O6 C68 C69 -171.2(5)
Na3 O6 C68 C69 87.6(6)
C72 C67 C68 O6 171.2(6)
C2 C67 C68 O6 -5.0(9)
C72 C67 C68 C69 -6.0(10)
C2 C67 C68 C69 177.8(6)
O6 C68 C69 C70 -172.4(6)
C67 C68 C69 C70 4.8(10)
O6 C68 C69 C73 5.7(10)
C67 C68 C69 C73 -177.2(6)
C68 C69 C70 C71 -0.5(11)
C73 C69 C70 C71 -178.5(7)
C69 C70 C71 C72 -2.5(11)
C69 C70 C71 C77A 174.9(17)
C69 C70 C71 C77B 173.9(8)
C68 C67 C72 C71 2.8(11)
C2 C67 C72 C71 178.6(7)
C70 C71 C72 C67 1.3(11)
C77A C71 C72 C67 -176.2(17)
C77B C71 C72 C67 -175.0(8)
C70 C69 C73 C75 116.2(8)
C68 C69 C73 C75 -61.8(9)
C70 C69 C73 C74 -122.9(7)
C68 C69 C73 C74 59.2(9)
C70 C69 C73 C76 -3.8(10)
C68 C69 C73 C76 178.2(7)
C72 C71 C77A C80A -165(2)
C70 C71 C77A C80A 18(3)
C77B C71 C77A C80A 34(31)
C72 C71 C77A C78A 76(3)
C70 C71 C77A C78A -101(3)
C77B C71 C77A C78A -85(32)
C72 C71 C77A C79A -42(3)
C70 C71 C77A C79A 140(2)
C77B C71 C77A C79A 157(33)
C72 C71 C77B C78B 99.8(10)
C70 C71 C77B C78B -76.4(11)
C77A C71 C77B C78B 119(32)
C72 C71 C77B C80B -140.3(10)
C70 C71 C77B C80B 43.4(13)
C77A C71 C77B C80B -121(32)
C72 C71 C77B C79B -19.3(13)
C70 C71 C77B C79B 164.5(9)
C77A C71 C77B C79B 0(31)
C54 C2 C81 C82 128.4(6)
C67 C2 C81 C82 -103.4(7)
Zr2 C2 C81 C82 12.8(7)
C54 C2 C81 C86 -55.0(9)
C67 C2 C81 C86 73.1(8)
Zr2 C2 C81 C86 -170.7(6)
Zr2 O5 C82 C83 165.2(5)
Na3 O5 C82 C83 -88.2(7)
Zr2 O5 C82 C81 -15.1(8)
Na3 O5 C82 C81 91.5(6)
C86 C81 C82 O5 -177.6(6)
C2 C81 C82 O5 -0.9(9)
C86 C81 C82 C83 2.1(11)
C2 C81 C82 C83 178.8(6)
O5 C82 C83 C84 176.5(7)
C81 C82 C83 C84 -3.2(11)
O5 C82 C83 C87 -8.1(11)
C81 C82 C83 C87 172.2(7)
C82 C83 C84 C85 1.2(12)
C87 C83 C84 C85 -174.2(8)
C83 C84 C85 C86 1.7(13)
C83 C84 C85 C91B 175.1(16)
C83 C84 C85 C91A -174.5(9)
C84 C85 C86 C81 -2.8(13)
C91B C85 C86 C81 -175.7(17)
C91A C85 C86 C81 173.3(9)
C82 C81 C86 C85 1.0(11)
C2 C81 C86 C85 -175.6(7)
C84 C83 C87 C90 115.1(8)
C82 C83 C87 C90 -60.1(9)
C84 C83 C87 C89 -3.7(11)
C82 C83 C87 C89 -178.9(7)
C84 C83 C87 C88 -123.5(9)
C82 C83 C87 C88 61.3(10)
C84 C85 C91A C93A 69.5(14)
C86 C85 C91A C93A -106.6(13)
C91B C85 C91A C93A 145(11)
C84 C85 C91A C94A -164.3(12)
C86 C85 C91A C94A 19.6(17)
C91B C85 C91A C94A -89(10)
C84 C85 C91A C92A -48.8(14)
C86 C85 C91A C92A 135.0(12)
C91B C85 C91A C92A 26(10)
C84 C85 C91B C93B 55(2)
C86 C85 C91B C93B -132(2)
C91A C85 C91B C93B -54(10)
C84 C85 C91B C94B 173.7(19)
C86 C85 C91B C94B -13(3)
C91A C85 C91B C94B 64(10)
C84 C85 C91B C92B -65(3)
C86 C85 C91B C92B 108(3)
C91A C85 C91B C92B -175(12)
C98A O13A C95A C96A -29(4)
Na1 O13A C95A C96A 172(2)
O13A C95A C96A C97A 6(3)
C95A C96A C97A C98A 18(3)
C95A O13A C98A C97A 39(4)
Na1 O13A C98A C97A -163(3)
C96A C97A C98A O13A -35(3)
C98B O13B C95B C96B -38(4)
Na1 O13B C95B C96B 170(3)
O13B C95B C96B C97B 24(3)
C95B C96B C97B C98B -1(3)
C95B O13B C98B C97B 37(4)
Na1 O13B C98B C97B -171(3)
C96B C97B C98B O13B -22(3)
C102 O14 C99 C100 -29.6(10)
Na1 O14 C99 C100 135.2(6)
O14 C99 C100 C101 40.3(9)
C99 C100 C101 C102 -36.1(10)
C99 O14 C102 C101 5.4(12)
Na1 O14 C102 C101 -157.6(7)
C100 C101 C102 O14 20.4(12)
C106 O15 C103 C104 -42.5(10)
Na2 O15 C103 C104 115.5(7)
O15 C103 C104 C105 36.6(10)
C103 C104 C105 C106 -17.6(10)
C103 O15 C106 C105 30.8(10)
Na2 O15 C106 C105 -127.8(7)
C104 C105 C106 O15 -6.7(11)
C110 O16 C107 C108 -33.5(11)
Na2 O16 C107 C108 172.8(7)
O16 C107 C108 C109 31.0(12)
C107 C108 C109 C110 -17.0(13)
C107 O16 C110 C109 22.4(11)
Na2 O16 C110 C109 179.3(6)
C108 C109 C110 O16 -2.6(12)
C114 O17 C111 C112 -2.2(14)
Na3 O17 C111 C112 176.5(9)
O17 C111 C112 C113 16.7(16)
C111 C112 C113 C114 -23.9(15)
C111 O17 C114 C113 -13.2(13)
Na3 O17 C114 C113 168.3(7)
C112 C113 C114 O17 22.7(13)
C118 O18 C115 C116 -2.6(11)
Na3 O18 C115 C116 155.6(7)
O18 C115 C116 C117 -18.7(13)
C115 C116 C117 C118 31.1(13)
C115 O18 C118 C117 22.2(10)
Na3 O18 C118 C117 -131.9(8)
C116 C117 C118 O18 -33.1(11)
C122 O19 C119 C120 -63(2)
O19 C119 C120 C121 61(3)
C119 C120 C121 C122 -33(3)
C119 O19 C122 C121 40(3)
C120 C121 C122 O19 -2(4)
C126 O20 C123 C124 -26(6)
O20 C123 C124 C125 31(6)
C123 C124 C125 C126 -25(6)
C123 O20 C126 C125 9(6)
C124 C125 C126 O20 11(6)
C127 C128 C129 C130 -169(5)
C128 C129 C130 C131 164(5)
C132 C133 C134 C135 -180(9)
C133 C134 C135 C136 147(10)
